data_4342636
loop_
_publ_author_name
'Zhang, Jiangwei'
'Luo, Jianhui'
'Wang, Pingmei'
'Ding, Bin'
'Huang, Yichao'
'Zhao, Zhenlin'
'Zhang, Jin'
'Wei, Yongge'

_publ_section_title
;
 Step-by-Step Strategy from Achiral Precursors to Polyoxometalates-Based
 Chiral Organic-Inorganic Hybrids.
;
_journal_issue 6
_journal_name_full 'Inorganic chemistry'
_journal_page_first 2551
_journal_page_last 2559
_journal_paper_doi 10.1021/ic502622k
_journal_volume 54
_journal_year 2015
_chemical_absolute_configuration ad
_chemical_formula_moiety 'C10 H19 Mn Mo6 N O24, 3(C16 H36 N), 2(C3 H7 N O)'
_chemical_formula_sum 'C64 H146 Mn Mo6 N6 O26'
_chemical_formula_weight 2046.44
_chemical_name_systematic
;
 ? 
;
_space_group_crystal_system orthorhombic
_space_group_IT_number 19
_space_group_name_Hall 'P 2ac 2ab'
_space_group_name_H-M_alt 'P 21 21 21'
_symmetry_space_group_name_Hall 'P 2ac 2ab'
_symmetry_space_group_name_H-M 'P 21 21 21'
_atom_sites_solution_hydrogens geom
_audit_creation_date 2014-12-19
_audit_creation_method
;
Olex2 1.2
(compiled 2014.07.22 svn.r2960 for OlexSys, GUI svn.r4862)
;
_cell_angle_alpha 90.00
_cell_angle_beta 90.00
_cell_angle_gamma 90.00
_cell_formula_units_Z 8
_cell_length_a 13.7969(2)
_cell_length_b 49.1579(7)
_cell_length_c 25.2437(4)
_cell_measurement_reflns_used 1873
_cell_measurement_temperature 293(2)
_cell_measurement_theta_max 71.68
_cell_measurement_theta_min 3.21
_cell_volume 17120.9(4)
_computing_molecular_graphics
;
O. V. Dolomanov, L. J. Bourhis, R. J. Gildea, J. A. K. Howard and H. Puschmann,
OLEX2: a complete structure solution, refinement and analysis program.
J. Appl. Cryst. (2009). 42, 339-341.
;
_computing_publication_material
;
O. V. Dolomanov, L. J. Bourhis, R. J. Gildea, J. A. K. Howard and H. Puschmann,
OLEX2: a complete structure solution, refinement and analysis program.
J. Appl. Cryst. (2009). 42, 339-341.
;
_computing_structure_refinement
;
XH, G.M. Sheldrick, Acta Cryst.
(2008). A64, 112-122
;
_computing_structure_solution 'SHELXS-97 (Sheldrick, 1990)'
_diffrn_ambient_temperature 293(2)
_diffrn_detector_area_resol_mean 16.0971
_diffrn_measured_fraction_theta_full 0.992
_diffrn_measured_fraction_theta_max 0.992
_diffrn_measurement_device_type 'Xcalibur, Eos, Gemini'
_diffrn_measurement_method '\w scans'
_diffrn_radiation_monochromator graphite
_diffrn_radiation_type CuK\a
_diffrn_radiation_wavelength 1.54184
_diffrn_reflns_av_R_equivalents 0.0505
_diffrn_reflns_av_unetI/netI 0.0611
_diffrn_reflns_limit_h_max 16
_diffrn_reflns_limit_h_min -16
_diffrn_reflns_limit_k_max 57
_diffrn_reflns_limit_k_min -59
_diffrn_reflns_limit_l_max 30
_diffrn_reflns_limit_l_min -24
_diffrn_reflns_number 73747
_diffrn_reflns_theta_full 71.68
_diffrn_reflns_theta_max 71.68
_diffrn_reflns_theta_min 3.21
_diffrn_source 'fine-focus sealed tube'
_exptl_absorpt_coefficient_mu 8.792
_exptl_absorpt_correction_T_max 0.172
_exptl_absorpt_correction_T_min 0.074
_exptl_absorpt_correction_type multi-scan
_exptl_crystal_colour orange
_exptl_crystal_density_diffrn 1.588
_exptl_crystal_density_method 'not measured'
_exptl_crystal_description block
_exptl_crystal_F_000 8420.0
_exptl_crystal_size_max 0.4
_exptl_crystal_size_mid 0.35
_exptl_crystal_size_min 0.2
_refine_diff_density_max 0.783
_refine_diff_density_min -0.805
_refine_diff_density_rms 0.210
_refine_ls_abs_structure_details 'Flack H D (1983), Acta Cryst. A39, 876-881'
_refine_ls_abs_structure_Flack 0.075
_refine_ls_extinction_method none
_refine_ls_goodness_of_fit_ref 1.051
_refine_ls_hydrogen_treatment mixed
_refine_ls_matrix_type full
_refine_ls_number_parameters 1603
_refine_ls_number_reflns 31632
_refine_ls_number_restraints 132
_refine_ls_restrained_S_all 1.098
_refine_ls_R_factor_all 0.0547
_refine_ls_R_factor_gt 0.0513
_refine_ls_shift/su_max 0.000
_refine_ls_shift/su_mean 0.000
_refine_ls_structure_factor_coef Fsqd
_refine_ls_weighting_details 'calc w=1/[\s^2^(Fo^2^)+(0.0676P)^2^+243.3067P] where P=(Fo^2^+2Fc^2^)/3'
_refine_ls_weighting_scheme calc
_refine_ls_wR_factor_gt 0.1090
_refine_ls_wR_factor_ref 0.1012
_reflns_number_gt 30886
_reflns_number_total 31632
_reflns_threshold_expression >2sigma(I)
_cod_data_source_file ic502622k_si_002.cif
_cod_data_source_block compound6
_cod_depositor_comments 'Adding full bibliography for 4342631--4342637.cif.'
_cod_original_cell_volume 17120.9(5)
_cod_database_code 4342636
_refine_ls_abs_structure_hooft 0.027
_olex2_refinement_description
;
1. Twinned data refinement
 Scales: 0.50(3) 0.50(3)
2. Fixed Uiso
 At 1.2 times of:
  All C(H) groups, {H1C,H1D,H1E} of N1, All C(H,H) groups
 At 1.5 times of:
  All C(H,H,H) groups, {H2A,H2B,H2C} of N2
3. Restrained distances
 C3AA-C41
 1.53 with sigma of 0.01
 C54-C53
 1.53 with sigma of 0.01
 C19-C20
 1.53 with sigma of 0.01
 N9-C75
 1.53 with sigma of 0.01
 C26-C27
 1.53 with sigma of 0.01
 C118-C117
 2.5 with sigma of 0.01
 C42-C3AA
 1.53 with sigma of 0.01
 H11P-H75B
 2.2 with sigma of 0.01
 H11P-H75C
 2.2 with sigma of 0.01
 H39C-H42C
 2.2 with sigma of 0.01
4. Rigid bond restraints
 C99, C111
 with sigma for 1-2 distances of 0.01 and sigma for 1-3 distances of 0.01
 C9, C10
 with sigma for 1-2 distances of 0.01 and sigma for 1-3 distances of 0.01
 C27, C39
 with sigma for 1-2 distances of 0.01 and sigma for 1-3 distances of 0.01
 C3AA
 with sigma for 1-2 distances of 0.01 and sigma for 1-3 distances of 0.01
 C26, C27
 with sigma for 1-2 distances of 0.01 and sigma for 1-3 distances of 0.01
5. Uiso/Uaniso restraints and constraints
O32 \\sim O33 \\sim O34 \\sim O35 \\sim O36 \\sim O31: within 1.7A with sigma
of 0.04 and sigma for terminal atoms of 0.08
O37 \\sim O45 \\sim O46: within 1.7A with sigma of 0.04 and sigma for terminal
atoms of 0.08
C2 \\sim C3 \\sim C1: within 1.7A with sigma of 0.04 and sigma for terminal
atoms of 0.08
C54 \\sim C66: within 1.7A with sigma of 0.04 and sigma for terminal atoms of
0.08
N8 \\sim N7: within 1.7A with sigma of 0.04 and sigma for terminal atoms of 0.08
N4 \\sim N3: within 1.7A with sigma of 0.04 and sigma for terminal atoms of 0.08
C116 \\sim C117: within 1.7A with sigma of 0.04 and sigma for terminal atoms of
0.08
C19 \\sim C20: within 1.7A with sigma of 0.04 and sigma for terminal atoms of
0.08
C38 \\sim C0AA: within 1.7A with sigma of 0.04 and sigma for terminal atoms of
0.08
Uanis(O20) \\sim Ueq, Uanis(C1) \\sim Ueq, Uanis(C2) \\sim Ueq, Uanis(C3) \\sim
Ueq, Uanis(C67) \\sim Ueq, Uanis(C69) \\sim Ueq, Uanis(C79) \\sim Ueq,
Uanis(C40) \\sim Ueq, Uanis(C89) \\sim Ueq, Uanis(C87) \\sim Ueq, Uanis(C90)
\\sim Ueq, Uanis(C34) \\sim Ueq: with sigma of 0.01 and sigma for terminal
atoms of 0.02
Uanis(C70) \\sim Ueq, Uanis(C95) \\sim Ueq, Uanis(C98) \\sim Ueq, Uanis(C103)
\\sim Ueq, Uanis(C107) \\sim Ueq, Uanis(C108) \\sim Ueq, Uanis(C122) \\sim Ueq,
Uanis(C11) \\sim Ueq, Uanis(C13) \\sim Ueq, Uanis(C53) \\sim Ueq, Uanis(C54)
\\sim Ueq: with sigma of 0.01 and sigma for terminal atoms of 0.02
Uanis(O21) \\sim Ueq, Uanis(C88) \\sim Ueq, Uanis(O22) \\sim Ueq, Uanis(O6)
\\sim Ueq, Uanis(O1) \\sim Ueq, Uanis(O5) \\sim Ueq: with sigma of 0.001 and
sigma for terminal atoms of 0.002
Uanis(C119) \\sim Ueq: with sigma of 0.0001 and sigma for terminal atoms of
0.0002
Uanis(Mo11) \\sim Ueq, Uanis(O26) \\sim Ueq, Uanis(O27) \\sim Ueq, Uanis(O28)
\\sim Ueq, Uanis(O29) \\sim Ueq, Uanis(O35) \\sim Ueq, Uanis(O48) \\sim Ueq,
Uanis(O2) \\sim Ueq, Uanis(O30) \\sim Ueq, Uanis(O43) \\sim Ueq: with sigma of
0.0005 and sigma for terminal atoms of 0.001
Uanis(C7) \\sim Ueq, Uanis(C14) \\sim Ueq, Uanis(O25) \\sim Ueq, Uanis(O3)
\\sim Ueq, Uanis(O4) \\sim Ueq, Uanis(C18) \\sim Ueq, Uanis(O39) \\sim Ueq,
Uanis(O40) \\sim Ueq, Uanis(O41) \\sim Ueq, Uanis(O44) \\sim Ueq, Uanis(C8)
\\sim Ueq: with sigma of 0.0005 and sigma for terminal atoms of 0.001
Uanis(Mo7) \\sim Ueq, Uanis(Mo8) \\sim Ueq, Uanis(Mo9) \\sim Ueq, Uanis(Mo10)
\\sim Ueq, Uanis(Mo12) \\sim Ueq: with sigma of 0.000001 and sigma for terminal
atoms of 0.000002
Uanis(C93) \\sim Ueq, Uanis(C0AA) \\sim Ueq, Uanis(C38) \\sim Ueq, Uanis(O23)
\\sim Ueq, Uanis(C23) \\sim Ueq: with sigma of 0.01 and sigma for terminal
atoms of 0.02
Uanis(Mo5) \\sim Ueq, Uanis(O42) \\sim Ueq, Uanis(C28) \\sim Ueq, Uanis(C39)
\\sim Ueq, Uanis(C74) \\sim Ueq, Uanis(O31) \\sim Ueq, Uanis(O32) \\sim Ueq,
Uanis(O33) \\sim Ueq, Uanis(O34) \\sim Ueq, Uanis(O47) \\sim Ueq, Uanis(C11)
\\sim Ueq, Uanis(C13) \\sim Ueq: with sigma of 0.001 and sigma for terminal
atoms of 0.002
Uanis(O7) \\sim Ueq, Uanis(O8) \\sim Ueq, Uanis(O9) \\sim Ueq, Uanis(C15) \\sim
Ueq, Uanis(C59) \\sim Ueq, Uanis(C99) \\sim Ueq, Uanis(C111) \\sim Ueq,
Uanis(C5) \\sim Ueq, Uanis(C6) \\sim Ueq, Uanis(C9) \\sim Ueq, Uanis(O45) \\sim
Ueq, Uanis(O46) \\sim Ueq, Uanis(C43) \\sim Ueq, Uanis(C47) \\sim Ueq: with
sigma of 0.01 and sigma for terminal atoms of 0.02
Uanis(C51) \\sim Ueq, Uanis(C68) \\sim Ueq, Uanis(C80) \\sim Ueq, Uanis(C120)
\\sim Ueq, Uanis(C75) \\sim Ueq, Uanis(C31) \\sim Ueq, Uanis(C112) \\sim Ueq,
Uanis(O50) \\sim Ueq, Uanis(O17) \\sim Ueq, Uanis(C27) \\sim Ueq: with sigma of
0.01 and sigma for terminal atoms of 0.02
Uanis(C83) \\sim Ueq, Uanis(C91) \\sim Ueq, Uanis(C104) \\sim Ueq, Uanis(C118)
\\sim Ueq, Uanis(O7) \\sim Ueq, Uanis(O8) \\sim Ueq, Uanis(O9) \\sim Ueq,
Uanis(C96) \\sim Ueq, Uanis(C82) \\sim Ueq, Uanis(C42) \\sim Ueq: with sigma of
0.01 and sigma for terminal atoms of 0.02
Uanis(C45) = Uanis(C46)
Uanis(C66) = Uanis(C65)
Uanis(O34) = Uanis(O33)
Uanis(O41) = Uanis(O44) = Uanis(O39) = Uanis(O40)
Uanis(C43) = Uanis(C47)
Uanis(C83) = Uanis(C91)
Uanis(C111) = Uanis(C99)
Uanis(O32) = Uanis(O33) = Uanis(O31)
Uanis(O37) = Uanis(O38)
Uanis(O46) = Uanis(O45)
Uanis(C2) = Uanis(C1)
Uanis(C53) = Uanis(C57)
Uanis(C54) = Uanis(C1AA)
Uanis(N8) = Uanis(N3)
Uanis(C109) = Uanis(C105)
Uanis(N9) = Uanis(N11)
Uanis(C116) = Uanis(C121)
Uanis(C19) = Uanis(C20)
Uanis(C38) = Uanis(C0AA)
Uanis(N7) = Uanis(N8) = Uanis(N4) = Uanis(N6) = Uanis(N5)
Uanis(O8) = Uanis(O9)
Uanis(O14) = Uanis(O13)
Uanis(C67) = Uanis(C79)
Uanis(C124) = Uanis(C123)
Uanis(C103) = Uanis(C107)
Uanis(O3) = Uanis(O4)
Uanis(C11) = Uanis(C13)
Uanis(O16) = Uanis(O15)
Uanis(C6) = Uanis(C5)
Uanis(C92) = Uanis(C85)
Uanis(O12) = Uanis(O36)
Uanis(O9) = Uanis(O7)
Uanis(Mo1) = Uanis(Mo7)
Uanis(Mo2) = Uanis(Mo8)
Uanis(Mo3) = Uanis(Mo9)
Uanis(Mo4) = Uanis(Mo10)
6.a Secondary CH2 refined with riding coordinates:
 C107(H10D,H10E), C105(H10F,H10G), C13(H13A,H13B), C104(H10H,H10I), C83(H83A,
 H83B), C11(H11A,H11B), C111(H11C,H11D), C108(H10J,H10K), C12(H12A,H12B),
 C91(H91A,H91B), C15(H15A,H15B), C103(H10L,H10M), C17(H17A,H17B), C112(H11E,
 H11F), C16(H16A,H16B), C5(H5A,H5B), C56(H56A,H56B), C99(H99A,H99B), C48(H48A,
 H48B), C21(H21A,H21B), C109(H10N,H10O), C43(H43A,H43B), C92(H92A,H92B), C2(H2D,
 H2E), C51(H51A,H51B), C1(H1A,H1B), C32(H32A,H32B), C47(H47A,H47B), C79(H79A,
 H79B), C29(H29A,H29B), C80(H80A,H80B), C113(H11G,H11H), C95(H95A,H95B), C7(H7A,
 H7B), C22(H22A,H22B), C2AA(H2AA,H2AB), C88(H88A,H88B), C84(H84A,H84B),
 C96(H96A,H96B), C9(H9A,H9B), C68(H68A,H68B), C3(H3A,H3B), C60(H60A,H60B),
 C6(H6A,H6B), C81(H81A,H81B), C28(H28A,H28B), C63(H63A,H63B), C25(H25A,H25B),
 C33(H33A,H33B), C23(H23A,H23B), C89(H89A,H89B), C34(H34A,H34B), C100(H10S,
 H10T), C71(H71A,H71B), C87(H87A,H87B), C101(H10U,H10V), C76(H76A,H76B),
 C26(H26A,H26B), C97(H97A,H97B), C30(H30A,H30B), C67(H67A,H67B), C59(H59A,H59B),
  C44(H44A,H44B), C61(H61A,H61B), C19(H19A,H19B), C77(H77A,H77B), C55(H55A,
 H55B), C69(H69A,H69B), C73(H73A,H73B), C36(H36A,H36B), C85(H85A,H85B),
 C57(H57A,H57B), C40(H40A,H40B), C64(H64A,H64B), C72(H72A,H72B), C45(H45A,H45B),
  C52(H52A,H52B), C49(H49A,H49B), C41(H41A,H41B), C65(H65A,H65B), C27(H27A,
 H27B), C38(H38A,H38B), C37(H37A,H37B), C3AA(H3AA,H3AB), C53(H53A,H53B)
6.b Aromatic/amide H refined with riding coordinates:
 C93(H93), C122(H122), C125(H125), C115(H115), C119(H119)
6.c Idealised Me refined as rotating group:
 N2(H2A,H2B,H2C), C98(H98A,H98B,H98C), N1(H1C,H1D,H1E), C106(H10P,H10Q,H10R),
 C102(H10W,H10X,H10Y), C86(H86A,H86B,H86C), C82(H82A,H82B,H82C), C1AA(H1AA,H1AB,
 H1AC), C24(H24A,H24B,H24C), C74(H74A,H74B,H74C), C114(H11I,H11J,H11K),
 C62(H62A,H62B,H62C), C35(H35A,H35B,H35C), C121(H12C,H12D,H12E), C94(H94A,H94B,
 H94C), C66(H66A,H66B,H66C), C70(H70A,H70B,H70C), C110(H11L,H11M,H11N),
 C46(H46A,H46B,H46C), C50(H50A,H50B,H50C), C90(H90A,H90B,H90C), C31(H31A,H31B,
 H31C), C0AA(H0AA,H0AB,H0AC), C10(H10A,H10B,H10C), C78(H78A,H78B,H78C),
 C120(H12F,H12G,H12H), C117(H11R,H11S,H11T), C124(H12I,H12J,H12K), C116(H11O,
 H11P,H11Q), C20(H20A,H20B,H20C), C123(H12L,H12M,H12N), C54(H54A,H54B,H54C),
 C118(H11U,H11V,H11W), C39(H39A,H39B,H39C), C75(H75A,H75B,H75C), C42(H42A,H42B,
 H42C)
;

loop_
_space_group_symop_id
_space_group_symop_operation_xyz
1 'x, y, z'
2 '-x+1/2, -y, z+1/2'
3 'x+1/2, -y+1/2, -z'
4 '-x, y+1/2, -z+1/2'

loop_
_atom_site_label
_atom_site_type_symbol
_atom_site_fract_x
_atom_site_fract_y
_atom_site_fract_z
_atom_site_U_iso_or_equiv
_atom_site_adp_type
_atom_site_occupancy
_atom_site_site_symmetry_order
_atom_site_calc_flag
_atom_site_refinement_flags_posn
_atom_site_refinement_flags_adp
Mo7 Mo 0.11453(12) 0.15984(3) 0.08463(7) 0.0117(3) Uani 1 1 d . U
Mo11 Mo 0.44447(13) 0.14809(3) -0.05614(7) 0.0136(4) Uani 1 1 d . U
Mo8 Mo 0.04139(13) 0.09737(4) 0.05411(7) 0.0154(3) Uani 1 1 d . U
Mo10 Mo 0.37179(12) 0.08553(4) -0.08627(7) 0.0135(3) Uani 1 1 d . U
Mo5 Mo -0.10024(13) -0.15808(4) 0.08325(7) 0.0162(4) Uani 1 1 d . U
Mo9 Mo 0.17257(13) 0.05978(4) -0.03072(7) 0.0153(3) Uani 1 1 d . U
Mo4 Mo -0.16397(12) -0.18942(3) -0.02868(7) 0.0135(3) Uani 1 1 d . .
Mo1 Mo -0.34786(12) -0.06797(3) 0.02653(7) 0.0117(3) Uani 1 1 d . .
Mo12 Mo 0.31478(11) 0.18539(3) 0.02962(6) 0.0073(3) Uani 1 1 d . U
Mo2 Mo -0.41097(13) -0.09981(4) -0.08549(7) 0.0154(3) Uani 1 1 d . .
Mo3 Mo -0.32144(13) -0.16101(4) -0.11105(7) 0.0153(3) Uani 1 1 d . .
Mo6 Mo -0.19134(16) -0.09703(4) 0.10921(8) 0.0225(4) Uani 1 1 d . .
Mn1 Mn -0.2567(5) -0.12911(12) -0.0016(3) 0.0451(13) Uani 1 1 d . .
Mn2 Mn 0.2426(4) 0.12259(11) -0.0005(3) 0.0419(12) Uani 1 1 d . .
O4 O -0.2680(10) -0.0949(3) -0.0374(6) 0.009(2) Uani 1 1 d . U
O2 O -0.2456(9) -0.1623(3) 0.0344(5) 0.005(2) Uani 1 1 d . U
O27 O 0.2766(9) 0.1545(3) -0.0389(5) 0.005(3) Uani 1 1 d . U
O5 O -0.1916(10) -0.1455(3) -0.0590(6) 0.010(3) Uani 1 1 d . U
O26 O 0.2149(10) 0.1025(3) -0.0633(5) 0.006(3) Uani 1 1 d . U
O3 O -0.3205(10) -0.1117(3) 0.0564(6) 0.009(2) Uani 1 1 d . U
O36 O 0.1750(11) 0.1846(3) 0.0364(6) 0.015(2) Uani 1 1 d . U
O33 O 0.3111(11) 0.0609(3) -0.0370(6) 0.0147(15) Uani 1 1 d . U
O1 O -0.3751(10) -0.1382(3) -0.0346(6) 0.012(3) Uani 1 1 d . U
O9 O -0.2929(12) -0.1884(3) -0.0589(7) 0.0176(19) Uani 1 1 d . U
O28 O 0.2074(11) 0.0910(3) 0.0381(6) 0.015(3) Uani 1 1 d . U
O38 O -0.0027(13) 0.1710(3) 0.0788(7) 0.020(3) Uani 1 1 d . .
O30 O 0.2672(9) 0.1427(3) 0.0625(5) 0.005(3) Uani 1 1 d . U
O12 O -0.2217(11) -0.0690(3) 0.0569(7) 0.015(2) Uani 1 1 d . .
O6 O -0.1376(10) -0.1194(3) 0.0325(6) 0.011(3) Uani 1 1 d . U
O46 O 0.4523(15) 0.1749(4) -0.0982(8) 0.034(3) Uani 1 1 d . U
O7 O -0.4457(12) -0.0859(3) -0.0167(6) 0.0176(19) Uani 1 1 d . U
O48 O 0.3199(11) 0.2133(3) -0.0115(6) 0.013(3) Uani 1 1 d . U
O11 O -0.1820(13) -0.1346(3) 0.1255(6) 0.020(3) Uani 1 1 d . .
O35 O 0.4301(10) 0.1659(3) 0.0111(6) 0.012(3) Uani 1 1 d . U
O10 O -0.0678(11) -0.1706(3) 0.0131(6) 0.013(3) Uani 1 1 d . .
O20 O -0.1744(12) -0.2195(3) 0.0061(7) 0.020(3) Uani 1 1 d . U
O29 O 0.3749(11) 0.1118(3) -0.0085(6) 0.015(3) Uani 1 1 d . U
O13 O -0.3341(13) -0.0386(3) -0.0078(7) 0.023(3) Uani 1 1 d . .
O39 O 0.0285(13) 0.0703(4) 0.0960(7) 0.026(2) Uani 1 1 d . U
O31 O 0.0930(11) 0.1222(3) 0.1043(6) 0.0147(15) Uani 1 1 d . U
C107 C -0.0037(15) 0.2648(4) 0.0836(9) 0.014(3) Uani 1 1 d . U
H10D H -0.0342 0.2756 0.0562 0.016 Uiso 1 1 calc R .
H10E H 0.0008 0.2760 0.1151 0.016 Uiso 1 1 calc R .
O22 O -0.1169(14) -0.1876(4) 0.1175(7) 0.028(4) Uani 1 1 d . U
O37 O 0.1569(13) 0.1718(3) 0.1440(6) 0.020(3) Uani 1 1 d . U
O25 O 0.1108(10) 0.1333(3) 0.0068(5) 0.009(3) Uani 1 1 d . U
O32 O 0.0549(11) 0.0797(3) -0.0131(6) 0.0147(15) Uani 1 1 d . U
O19 O -0.0953(12) -0.1971(3) -0.0821(7) 0.021(3) Uani 1 1 d . .
O34 O 0.3908(11) 0.1230(3) -0.1065(6) 0.0147(15) Uani 1 1 d . U
N5 N 0.3764(15) -0.0188(4) -0.0605(8) 0.0199(17) Uani 1 1 d . .
O43 O 0.4874(13) 0.0747(4) -0.0812(7) 0.026(4) Uani 1 1 d . U
O42 O 0.1388(13) 0.0485(3) -0.0918(7) 0.023(4) Uani 1 1 d . U
O14 O -0.4191(13) -0.0608(3) 0.0801(7) 0.023(3) Uani 1 1 d . .
N8 N 0.0983(15) 0.2578(4) 0.0657(8) 0.0199(17) Uani 1 1 d . U
O21 O 0.0131(13) -0.1475(4) 0.1007(7) 0.028(4) Uani 1 1 d . U
O15 O -0.3928(18) -0.0705(4) -0.1201(8) 0.040(4) Uani 1 1 d . .
O44 O 0.3300(13) 0.0732(4) -0.1448(7) 0.026(2) Uani 1 1 d . U
O47 O 0.3475(11) 0.1971(3) 0.0908(6) 0.015(3) Uani 1 1 d . U
O41 O 0.1651(13) 0.0322(4) 0.0102(7) 0.026(2) Uani 1 1 d . U
N7 N 0.3656(15) 0.2315(4) -0.4448(8) 0.0199(17) Uani 1 1 d . U
O8 O -0.3285(12) -0.1232(3) -0.1266(6) 0.0176(19) Uani 1 1 d . U
O45 O 0.5581(15) 0.1364(4) -0.0479(8) 0.034(3) Uani 1 1 d . U
O40 O -0.0717(13) 0.1091(4) 0.0463(7) 0.026(2) Uani 1 1 d . U
C105 C 0.0446(19) 0.2348(5) -0.0800(10) 0.023(4) Uani 1 1 d . .
H10F H 0.0103 0.2184 -0.0701 0.027 Uiso 1 1 calc R .
H10G H 0.1107 0.2298 -0.0887 0.027 Uiso 1 1 calc R .
O16 O -0.5246(17) -0.1114(4) -0.1026(8) 0.040(4) Uani 1 1 d . .
C13 C 0.2176(15) 0.1622(4) -0.0819(9) 0.014(3) Uani 1 1 d . U
H13A H 0.2560 0.1616 -0.1141 0.016 Uiso 1 1 calc R .
H13B H 0.1969 0.1808 -0.0767 0.016 Uiso 1 1 calc R .
C104 C 0.0456(18) 0.2542(5) -0.0330(10) 0.022(5) Uani 1 1 d . U
H10H H 0.0790 0.2709 -0.0426 0.026 Uiso 1 1 calc R .
H10I H -0.0204 0.2589 -0.0233 0.026 Uiso 1 1 calc R .
C83 C 0.4655(18) 0.2344(5) -0.4191(10) 0.021(3) Uani 1 1 d . U
H83A H 0.5125 0.2250 -0.4411 0.025 Uiso 1 1 calc R .
H83B H 0.4642 0.2252 -0.3851 0.025 Uiso 1 1 calc R .
C8 C -0.0911(18) -0.1035(5) -0.0572(10) 0.022(5) Uani 1 1 d . U
O24 O -0.2676(16) -0.0878(4) 0.1624(8) 0.032(5) Uani 1 1 d . .
C11 C 0.0629(16) 0.1440(5) -0.0403(8) 0.014(3) Uani 1 1 d . U
H11A H 0.0414 0.1624 -0.0331 0.016 Uiso 1 1 calc R .
H11B H 0.0059 0.1331 -0.0476 0.016 Uiso 1 1 calc R .
C111 C 0.1522(16) 0.2407(4) 0.1064(9) 0.014(3) Uani 1 1 d . U
H11C H 0.2179 0.2379 0.0939 0.016 Uiso 1 1 calc R .
H11D H 0.1214 0.2230 0.1082 0.016 Uiso 1 1 calc R .
O23 O -0.0748(17) -0.0860(4) 0.1260(8) 0.039(5) Uani 1 1 d . U
C4 C -0.4216(16) -0.1541(5) 0.0557(12) 0.023(5) Uani 1 1 d . .
O17 O -0.2490(15) -0.1707(3) -0.1630(7) 0.027(4) Uani 1 1 d . U
C108 C -0.0690(19) 0.2408(5) 0.0958(11) 0.027(6) Uani 1 1 d . U
H10J H -0.0870 0.2317 0.0632 0.032 Uiso 1 1 calc R .
H10K H -0.0348 0.2278 0.1180 0.032 Uiso 1 1 calc R .
C12 C 0.1595(16) 0.1154(5) -0.1037(9) 0.017(5) Uani 1 1 d . .
H12A H 0.1024 0.1045 -0.1109 0.020 Uiso 1 1 calc R .
H12B H 0.1978 0.1161 -0.1359 0.020 Uiso 1 1 calc R .
C91 C 0.3643(19) 0.2467(5) -0.4980(10) 0.021(3) Uani 1 1 d . U
H91A H 0.2990 0.2459 -0.5122 0.025 Uiso 1 1 calc R .
H91B H 0.3792 0.2656 -0.4914 0.025 Uiso 1 1 calc R .
C15 C 0.2719(17) 0.0837(4) 0.0814(10) 0.018(5) Uani 1 1 d . U
H15A H 0.2927 0.0651 0.0761 0.022 Uiso 1 1 calc R .
H15B H 0.2347 0.0842 0.1140 0.022 Uiso 1 1 calc R .
C103 C 0.0960(16) 0.2412(4) 0.0136(9) 0.014(3) Uani 1 1 d . U
H10L H 0.1623 0.2372 0.0034 0.016 Uiso 1 1 calc R .
H10M H 0.0645 0.2239 0.0208 0.016 Uiso 1 1 calc R .
C17 C 0.3295(19) 0.1298(5) 0.1018(10) 0.022(5) Uani 1 1 d . .
H17A H 0.2954 0.1296 0.1354 0.027 Uiso 1 1 calc R .
H17B H 0.3869 0.1410 0.1063 0.027 Uiso 1 1 calc R .
C112 C 0.1569(18) 0.2525(5) 0.1631(9) 0.020(5) Uani 1 1 d . U
H11E H 0.1796 0.2711 0.1619 0.024 Uiso 1 1 calc R .
H11F H 0.0928 0.2523 0.1789 0.024 Uiso 1 1 calc R .
C16 C 0.425(2) 0.1010(6) 0.0381(11) 0.031(6) Uani 1 1 d . .
H16A H 0.4826 0.1118 0.0445 0.037 Uiso 1 1 calc R .
H16B H 0.4455 0.0825 0.0308 0.037 Uiso 1 1 calc R .
C5 C -0.1818(18) -0.0847(4) -0.0609(10) 0.020(3) Uani 1 1 d . U
H5A H -0.1663 -0.0675 -0.0443 0.024 Uiso 1 1 calc R .
H5B H -0.1947 -0.0811 -0.0980 0.024 Uiso 1 1 calc R .
C56 C 0.442(2) -0.0103(5) 0.0323(11) 0.029(6) Uani 1 1 d . .
H56A H 0.5076 -0.0120 0.0188 0.035 Uiso 1 1 calc R .
H56B H 0.4220 -0.0277 0.0466 0.035 Uiso 1 1 calc R .
C99 C 0.1529(16) 0.2840(4) 0.0559(9) 0.014(3) Uani 1 1 d . U
H99A H 0.1443 0.2958 0.0864 0.016 Uiso 1 1 calc R .
H99B H 0.1242 0.2931 0.0256 0.016 Uiso 1 1 calc R .
C48 C -0.064(3) 0.0053(8) -0.0359(16) 0.060(11) Uani 1 1 d . .
H48A H -0.1033 0.0213 -0.0422 0.072 Uiso 1 1 calc R .
H48B H 0.0010 0.0113 -0.0269 0.072 Uiso 1 1 calc R .
O18 O -0.4329(14) -0.1706(4) -0.1281(8) 0.031(4) Uani 1 1 d . .
C21 C -0.1106(19) 0.1483(5) 0.2424(9) 0.019(5) Uani 1 1 d . .
H21A H -0.1696 0.1586 0.2483 0.023 Uiso 1 1 calc R .
H21B H -0.0846 0.1434 0.2768 0.023 Uiso 1 1 calc R .
C14 C 0.1276(16) 0.1443(5) -0.0894(9) 0.016(4) Uani 1 1 d . U
C109 C -0.1576(18) 0.2506(5) 0.1237(10) 0.023(4) Uani 1 1 d . .
H10N H -0.1397 0.2572 0.1585 0.027 Uiso 1 1 calc R .
H10O H -0.1851 0.2657 0.1040 0.027 Uiso 1 1 calc R .
C43 C -0.013(2) 0.0106(6) 0.0868(14) 0.037(5) Uani 1 1 d . U
H43A H -0.0200 0.0201 0.1202 0.045 Uiso 1 1 calc R .
H43B H 0.0194 0.0228 0.0623 0.045 Uiso 1 1 calc R .
N6 N 0.6193(15) 0.1247(4) -0.2148(8) 0.0199(17) Uani 1 1 d . .
C92 C 0.433(3) 0.2363(6) -0.5400(14) 0.043(5) Uani 1 1 d . .
H92A H 0.4978 0.2346 -0.5251 0.052 Uiso 1 1 calc R .
H92B H 0.4126 0.2184 -0.5517 0.052 Uiso 1 1 calc R .
C2 C -0.3336(19) -0.1737(5) 0.0597(11) 0.024(4) Uani 1 1 d . U
H2D H -0.3201 -0.1774 0.0967 0.029 Uiso 1 1 calc R .
H2E H -0.3499 -0.1908 0.0427 0.029 Uiso 1 1 calc R .
N13 N 0.493(2) 0.1808(7) 0.2576(13) 0.054(9) Uani 1 1 d . .
C51 C 0.4793(18) -0.0186(5) -0.0875(11) 0.022(5) Uani 1 1 d . U
H51A H 0.5245 -0.0282 -0.0647 0.026 Uiso 1 1 calc R .
H51B H 0.4755 -0.0284 -0.1207 0.026 Uiso 1 1 calc R .
C1 C -0.452(2) -0.1507(5) -0.0029(11) 0.024(4) Uani 1 1 d . U
H1A H -0.4674 -0.1684 -0.0176 0.029 Uiso 1 1 calc R .
H1B H -0.5093 -0.1395 -0.0048 0.029 Uiso 1 1 calc R .
C32 C -0.1687(16) 0.1279(5) 0.1564(9) 0.016(5) Uani 1 1 d . .
H32A H -0.1833 0.1107 0.1395 0.019 Uiso 1 1 calc R .
H32B H -0.1156 0.1363 0.1372 0.019 Uiso 1 1 calc R .
C47 C -0.109(2) -0.0121(6) 0.0137(12) 0.037(5) Uani 1 1 d . U
H47A H -0.1759 -0.0170 0.0055 0.045 Uiso 1 1 calc R .
H47B H -0.0728 -0.0288 0.0182 0.045 Uiso 1 1 calc R .
N2 N 0.0645(19) 0.1548(5) -0.1351(10) 0.036(6) Uani 1 1 d . .
H2B H 0.0173 0.1429 -0.1416 0.054 Uiso 1 1 calc GR .
H2C H 0.1009 0.1568 -0.1640 0.054 Uiso 1 1 calc GR .
C79 C 0.591(3) 0.0999(7) -0.2470(13) 0.040(5) Uani 1 1 d . U
H79A H 0.5683 0.1059 -0.2815 0.048 Uiso 1 1 calc R .
H79B H 0.6476 0.0887 -0.2524 0.048 Uiso 1 1 calc R .
N3 N -0.1367(15) 0.1226(4) 0.2139(8) 0.0199(17) Uani 1 1 d . U
C29 C 0.004(3) 0.0958(7) 0.2596(12) 0.042(8) Uani 1 1 d . .
H29A H 0.0364 0.1114 0.2751 0.050 Uiso 1 1 calc R .
H29B H -0.0442 0.0894 0.2848 0.050 Uiso 1 1 calc R .
C18 C 0.3616(18) 0.1011(5) 0.0892(10) 0.021(5) Uani 1 1 d . U
C80 C 0.515(2) 0.0832(6) -0.2227(12) 0.032(6) Uani 1 1 d . U
H80A H 0.4546 0.0933 -0.2207 0.038 Uiso 1 1 calc R .
H80B H 0.5336 0.0779 -0.1871 0.038 Uiso 1 1 calc R .
C113 C 0.224(2) 0.2356(5) 0.1956(11) 0.032(7) Uani 1 1 d . .
H11G H 0.2905 0.2386 0.1838 0.039 Uiso 1 1 calc R .
H11H H 0.2094 0.2165 0.1908 0.039 Uiso 1 1 calc R .
C95 C 0.3521(18) 0.2016(5) -0.4529(10) 0.022(5) Uani 1 1 d . U
H95A H 0.3561 0.1927 -0.4187 0.026 Uiso 1 1 calc R .
H95B H 0.4056 0.1949 -0.4742 0.026 Uiso 1 1 calc R .
C93 C 0.436(3) 0.2552(7) -0.5860(15) 0.046(8) Uani 1 1 d . U
H93 H 0.4921 0.2648 -0.5935 0.055 Uiso 1 1 calc R .
C7 C -0.0625(18) -0.1074(5) 0.0024(10) 0.022(5) Uani 1 1 d . U
H7A H -0.0052 -0.1188 0.0045 0.026 Uiso 1 1 calc R .
H7B H -0.0464 -0.0898 0.0176 0.026 Uiso 1 1 calc R .
C98 C 0.330(2) 0.1600(6) -0.5458(15) 0.045(8) Uani 1 1 d . U
H98A H 0.2986 0.1667 -0.5772 0.068 Uiso 1 1 calc GR .
H98B H 0.3452 0.1411 -0.5502 0.068 Uiso 1 1 calc GR .
H98C H 0.3883 0.1701 -0.5397 0.068 Uiso 1 1 calc GR .
C22 C -0.039(2) 0.1664(5) 0.2155(11) 0.030(6) Uani 1 1 d . .
H22A H 0.0175 0.1557 0.2067 0.036 Uiso 1 1 calc R .
H22B H -0.0677 0.1726 0.1824 0.036 Uiso 1 1 calc R .
C2AA C 0.653(2) 0.1169(5) -0.1580(10) 0.030(6) Uani 1 1 d . .
H2AA H 0.6670 0.1336 -0.1391 0.037 Uiso 1 1 calc R .
H2AB H 0.5986 0.1083 -0.1401 0.037 Uiso 1 1 calc R .
C88 C 0.284(2) 0.2318(6) -0.3534(11) 0.028(6) Uani 1 1 d . U
H88A H 0.3433 0.2368 -0.3347 0.033 Uiso 1 1 calc R .
H88B H 0.2805 0.2121 -0.3544 0.033 Uiso 1 1 calc R .
C84 C 0.500(2) 0.2637(6) -0.4104(14) 0.037(7) Uani 1 1 d . .
H84A H 0.4981 0.2735 -0.4437 0.044 Uiso 1 1 calc R .
H84B H 0.4579 0.2728 -0.3855 0.044 Uiso 1 1 calc R .
C96 C 0.259(2) 0.1929(5) -0.4790(12) 0.029(6) Uani 1 1 d . U
H96A H 0.2461 0.2049 -0.5086 0.035 Uiso 1 1 calc R .
H96B H 0.2065 0.1948 -0.4538 0.035 Uiso 1 1 calc R .
C9 C -0.002(2) -0.0898(6) -0.0848(13) 0.035(6) Uani 1 1 d . U
H9A H 0.0116 -0.0732 -0.0656 0.042 Uiso 1 1 calc R .
H9B H 0.0528 -0.1018 -0.0796 0.042 Uiso 1 1 calc R .
C68 C 0.747(2) 0.1618(6) -0.2169(12) 0.032(6) Uani 1 1 d . U
H68A H 0.7772 0.1561 -0.1842 0.038 Uiso 1 1 calc R .
H68B H 0.6956 0.1746 -0.2084 0.038 Uiso 1 1 calc R .
C3 C -0.4008(19) -0.1269(5) 0.0810(10) 0.025(5) Uani 1 1 d . U
H3A H -0.4590 -0.1159 0.0792 0.030 Uiso 1 1 calc R .
H3B H -0.3859 -0.1298 0.1181 0.030 Uiso 1 1 calc R .
N1 N -0.5131(19) -0.1687(5) 0.0828(14) 0.048(8) Uani 1 1 d . .
H1C H -0.5275 -0.1838 0.0651 0.058 Uiso 1 1 calc GR .
H1E H -0.4989 -0.1729 0.1162 0.058 Uiso 1 1 calc GR .
C60 C 0.255(3) -0.0551(9) -0.0221(19) 0.063(12) Uani 1 1 d . .
H60A H 0.2429 -0.0428 0.0073 0.076 Uiso 1 1 calc R .
H60B H 0.2035 -0.0529 -0.0480 0.076 Uiso 1 1 calc R .
C6 C -0.1136(18) -0.1303(4) -0.0846(10) 0.020(3) Uani 1 1 d . U
H6A H -0.1316 -0.1267 -0.1211 0.024 Uiso 1 1 calc R .
H6B H -0.0555 -0.1414 -0.0850 0.024 Uiso 1 1 calc R .
C81 C 0.501(3) 0.0564(6) -0.2592(13) 0.042(8) Uani 1 1 d . .
H81A H 0.4876 0.0621 -0.2953 0.050 Uiso 1 1 calc R .
H81B H 0.5611 0.0462 -0.2595 0.050 Uiso 1 1 calc R .
C28 C -0.0474(19) 0.1046(5) 0.2082(10) 0.023(5) Uani 1 1 d . U
H28A H -0.0007 0.1141 0.1863 0.027 Uiso 1 1 calc R .
H28B H -0.0663 0.0883 0.1892 0.027 Uiso 1 1 calc R .
C63 C 0.299(2) -0.0076(7) -0.0991(11) 0.037(7) Uani 1 1 d . .
H63A H 0.2361 -0.0088 -0.0816 0.044 Uiso 1 1 calc R .
H63B H 0.3118 0.0116 -0.1046 0.044 Uiso 1 1 calc R .
C25 C -0.214(2) 0.1088(7) 0.2460(12) 0.036(7) Uani 1 1 d . .
H25A H -0.2679 0.1212 0.2501 0.044 Uiso 1 1 calc R .
H25B H -0.1881 0.1051 0.2810 0.044 Uiso 1 1 calc R .
C33 C -0.259(2) 0.1466(6) 0.1530(14) 0.037(7) Uani 1 1 d . .
H33A H -0.3117 0.1386 0.1727 0.044 Uiso 1 1 calc R .
H33B H -0.2437 0.1642 0.1685 0.044 Uiso 1 1 calc R .
C23 C -0.008(2) 0.1905(6) 0.2459(12) 0.034(7) Uani 1 1 d . U
H23A H 0.0437 0.1995 0.2266 0.041 Uiso 1 1 calc R .
H23B H 0.0184 0.1845 0.2796 0.041 Uiso 1 1 calc R .
C89 C 0.193(3) 0.2437(7) -0.3232(14) 0.045(8) Uani 1 1 d . U
H89A H 0.1972 0.2634 -0.3233 0.054 Uiso 1 1 calc R .
H89B H 0.1350 0.2385 -0.3421 0.054 Uiso 1 1 calc R .
C106 C -0.005(2) 0.2474(6) -0.1300(10) 0.031(6) Uani 1 1 d . .
H10P H 0.0328 0.2430 -0.1609 0.046 Uiso 1 1 calc GR .
H10Q H -0.0082 0.2668 -0.1261 0.046 Uiso 1 1 calc GR .
H10R H -0.0689 0.2401 -0.1337 0.046 Uiso 1 1 calc GR .
C34 C -0.288(3) 0.1504(7) 0.0951(13) 0.044(8) Uani 1 1 d . U
H34A H -0.2347 0.1586 0.0760 0.053 Uiso 1 1 calc R .
H34B H -0.3000 0.1326 0.0796 0.053 Uiso 1 1 calc R .
C100 C 0.262(3) 0.2806(8) 0.0457(18) 0.060(11) Uani 1 1 d . .
H10S H 0.2717 0.2648 0.0236 0.072 Uiso 1 1 calc R .
H10T H 0.2942 0.2775 0.0792 0.072 Uiso 1 1 calc R .
C71 C 0.535(2) 0.1431(6) -0.2081(11) 0.033(7) Uani 1 1 d . .
H71A H 0.5556 0.1592 -0.1889 0.040 Uiso 1 1 calc R .
H71B H 0.4861 0.1340 -0.1870 0.040 Uiso 1 1 calc R .
C87 C 0.2873(16) 0.2432(5) -0.4107(9) 0.016(5) Uani 1 1 d . U
H87A H 0.2252 0.2397 -0.4274 0.020 Uiso 1 1 calc R .
H87B H 0.2959 0.2628 -0.4089 0.020 Uiso 1 1 calc R .
C101 C 0.307(2) 0.3056(6) 0.0185(11) 0.036(7) Uani 1 1 d . .
H10U H 0.3759 0.3021 0.0129 0.043 Uiso 1 1 calc R .
H10V H 0.2777 0.3080 -0.0160 0.043 Uiso 1 1 calc R .
C76 C 0.740(3) 0.0984(8) -0.1529(13) 0.048(9) Uani 1 1 d . .
H76A H 0.7216 0.0805 -0.1657 0.058 Uiso 1 1 calc R .
H76B H 0.7906 0.1052 -0.1757 0.058 Uiso 1 1 calc R .
C26 C -0.252(4) 0.0813(8) 0.2215(18) 0.073(13) Uani 1 1 d D U
H26A H -0.2796 0.0844 0.1866 0.088 Uiso 1 1 calc R .
H26B H -0.2001 0.0682 0.2184 0.088 Uiso 1 1 calc R .
C102 C 0.297(2) 0.3313(7) 0.0490(15) 0.047(8) Uani 1 1 d . .
H10W H 0.3313 0.3456 0.0311 0.070 Uiso 1 1 calc GR .
H10X H 0.3236 0.3289 0.0838 0.070 Uiso 1 1 calc GR .
H10Y H 0.2297 0.3360 0.0516 0.070 Uiso 1 1 calc GR .
C97 C 0.262(2) 0.1634(6) -0.4988(15) 0.040(8) Uani 1 1 d . .
H97A H 0.2838 0.1516 -0.4703 0.047 Uiso 1 1 calc R .
H97B H 0.1976 0.1578 -0.5090 0.047 Uiso 1 1 calc R .
C86 C 0.645(2) 0.2928(6) -0.3807(14) 0.036(7) Uani 1 1 d . .
H86A H 0.6833 0.2978 -0.4111 0.054 Uiso 1 1 calc GR .
H86B H 0.6859 0.2927 -0.3498 0.054 Uiso 1 1 calc GR .
H86C H 0.5937 0.3056 -0.3760 0.054 Uiso 1 1 calc GR .
C30 C 0.074(3) 0.0742(8) 0.2489(16) 0.052(9) Uani 1 1 d . .
H30A H 0.1176 0.0725 0.2789 0.062 Uiso 1 1 calc R .
H30B H 0.1125 0.0791 0.2181 0.062 Uiso 1 1 calc R .
C67 C 0.706(3) 0.1383(6) -0.2439(13) 0.040(5) Uani 1 1 d . U
H67A H 0.7566 0.1249 -0.2486 0.048 Uiso 1 1 calc R .
H67B H 0.6844 0.1439 -0.2788 0.048 Uiso 1 1 calc R .
C59 C 0.358(2) -0.0491(5) -0.0483(11) 0.028(6) Uani 1 1 d . U
H59A H 0.4085 -0.0555 -0.0244 0.034 Uiso 1 1 calc R .
H59B H 0.3636 -0.0594 -0.0809 0.034 Uiso 1 1 calc R .
C44 C 0.054(4) -0.0147(8) 0.0961(16) 0.064(12) Uani 1 1 d . .
H44A H 0.0218 -0.0280 0.1181 0.076 Uiso 1 1 calc R .
H44B H 0.0707 -0.0231 0.0625 0.076 Uiso 1 1 calc R .
C61 C 0.260(3) -0.0842(9) -0.0030(17) 0.064(12) Uani 1 1 d . .
H61A H 0.2759 -0.0956 -0.0332 0.077 Uiso 1 1 calc R .
H61B H 0.1950 -0.0895 0.0083 0.077 Uiso 1 1 calc R .
C19 C 0.416(3) 0.0891(8) 0.1361(16) 0.059(7) Uani 1 1 d D U
H19A H 0.3733 0.0895 0.1664 0.070 Uiso 1 1 calc R .
H19B H 0.4286 0.0701 0.1282 0.070 Uiso 1 1 calc R .
C82 C 0.420(3) 0.0380(6) -0.2407(13) 0.040(7) Uani 1 1 d . U
H82A H 0.3941 0.0283 -0.2704 0.061 Uiso 1 1 calc GR .
H82B H 0.3703 0.0488 -0.2245 0.061 Uiso 1 1 calc GR .
H82C H 0.4453 0.0253 -0.2153 0.061 Uiso 1 1 calc GR .
C1AA C 0.499(4) 0.0062(11) 0.123(2) 0.090(11) Uani 1 1 d . .
H1AA H 0.5168 0.0227 0.1405 0.135 Uiso 1 1 calc GR .
H1AB H 0.5558 -0.0030 0.1105 0.135 Uiso 1 1 calc GR .
H1AC H 0.4636 -0.0053 0.1466 0.135 Uiso 1 1 calc GR .
C24 C -0.089(4) 0.2107(7) 0.2561(14) 0.057(11) Uani 1 1 d . .
H24A H -0.1160 0.2164 0.2230 0.086 Uiso 1 1 calc GR .
H24B H -0.0629 0.2262 0.2744 0.086 Uiso 1 1 calc GR .
H24C H -0.1378 0.2022 0.2774 0.086 Uiso 1 1 calc GR .
O49 O 0.272(3) 0.0850(7) 0.3575(16) 0.096(13) Uani 1 1 d . .
C74 C 0.476(5) 0.2038(14) -0.248(3) 0.105(19) Uani 1 1 d . U
H74A H 0.5076 0.2073 -0.2816 0.158 Uiso 1 1 calc GR .
H74B H 0.5244 0.2026 -0.2209 0.158 Uiso 1 1 calc GR .
H74C H 0.4320 0.2183 -0.2404 0.158 Uiso 1 1 calc GR .
C114 C 0.216(2) 0.2432(8) 0.2556(11) 0.040(8) Uani 1 1 d . .
H11I H 0.2329 0.2619 0.2605 0.061 Uiso 1 1 calc GR .
H11J H 0.2587 0.2319 0.2759 0.061 Uiso 1 1 calc GR .
H11K H 0.1503 0.2403 0.2672 0.061 Uiso 1 1 calc GR .
N4 N -0.1074(15) 0.0044(4) 0.0664(8) 0.0199(17) Uani 1 1 d . U
C77 C 0.778(5) 0.0957(11) -0.099(2) 0.10(2) Uani 1 1 d . .
H77A H 0.7990 0.1134 -0.0861 0.125 Uiso 1 1 calc R .
H77B H 0.7273 0.0893 -0.0754 0.125 Uiso 1 1 calc R .
C55 C 0.372(2) -0.0011(6) -0.0126(11) 0.030(6) Uani 1 1 d . .
H55A H 0.3059 -0.0011 0.0010 0.036 Uiso 1 1 calc R .
H55B H 0.3875 0.0175 -0.0227 0.036 Uiso 1 1 calc R .
O51 O 0.228(4) 0.1640(10) -0.358(2) 0.14(2) Uani 1 1 d . .
C62 C 0.332(3) -0.0914(8) 0.0432(15) 0.058(11) Uani 1 1 d . .
H62A H 0.3973 -0.0907 0.0301 0.087 Uiso 1 1 calc GR .
H62B H 0.3183 -0.1093 0.0563 0.087 Uiso 1 1 calc GR .
H62C H 0.3245 -0.0784 0.0714 0.087 Uiso 1 1 calc GR .
C35 C -0.375(2) 0.1672(8) 0.0878(17) 0.056(10) Uani 1 1 d . .
H35A H -0.3639 0.1799 0.0595 0.084 Uiso 1 1 calc GR .
H35B H -0.3881 0.1770 0.1200 0.084 Uiso 1 1 calc GR .
H35C H -0.4290 0.1558 0.0793 0.084 Uiso 1 1 calc GR .
C69 C 0.826(3) 0.1761(8) -0.2547(16) 0.056(9) Uani 1 1 d . U
H69A H 0.8709 0.1625 -0.2673 0.067 Uiso 1 1 calc R .
H69B H 0.7928 0.1837 -0.2854 0.067 Uiso 1 1 calc R .
C73 C 0.422(3) 0.1773(9) -0.2517(19) 0.062(11) Uani 1 1 d . .
H73A H 0.3742 0.1785 -0.2799 0.075 Uiso 1 1 calc R .
H73B H 0.3869 0.1744 -0.2187 0.075 Uiso 1 1 calc R .
C36 C -0.164(3) 0.0317(8) 0.0567(17) 0.054(10) Uani 1 1 d . .
H36A H -0.1613 0.0422 0.0891 0.065 Uiso 1 1 calc R .
H36B H -0.1292 0.0418 0.0298 0.065 Uiso 1 1 calc R .
C85 C 0.602(3) 0.2639(6) -0.3893(14) 0.043(5) Uani 1 1 d . .
H85A H 0.6437 0.2541 -0.4139 0.052 Uiso 1 1 calc R .
H85B H 0.6035 0.2542 -0.3559 0.052 Uiso 1 1 calc R .
C57 C 0.437(3) 0.0128(8) 0.0773(17) 0.059(7) Uani 1 1 d . .
H57A H 0.4576 0.0301 0.0624 0.071 Uiso 1 1 calc R .
H57B H 0.3706 0.0148 0.0892 0.071 Uiso 1 1 calc R .
N14 N 0.254(3) 0.1238(8) 0.306(2) 0.093(16) Uani 1 1 d . .
C40 C -0.165(3) -0.0144(7) 0.1063(14) 0.046(8) Uani 1 1 d . U
H40A H -0.2283 -0.0182 0.0916 0.055 Uiso 1 1 calc R .
H40B H -0.1307 -0.0315 0.1096 0.055 Uiso 1 1 calc R .
C64 C 0.290(3) -0.0207(7) -0.1523(11) 0.038(7) Uani 1 1 d . .
H64A H 0.2859 -0.0403 -0.1480 0.045 Uiso 1 1 calc R .
H64B H 0.3465 -0.0166 -0.1734 0.045 Uiso 1 1 calc R .
C121 C 0.433(6) 0.1827(11) 0.213(2) 0.111(17) Uani 1 1 d . .
H12C H 0.4444 0.1673 0.1900 0.166 Uiso 1 1 calc GR .
H12D H 0.4480 0.1992 0.1937 0.166 Uiso 1 1 calc GR .
H12E H 0.3664 0.1830 0.2233 0.166 Uiso 1 1 calc GR .
C94 C 0.355(3) 0.2586(9) -0.6175(16) 0.065(12) Uani 1 1 d . .
H94A H 0.3651 0.2740 -0.6404 0.097 Uiso 1 1 calc GR .
H94B H 0.2996 0.2618 -0.5956 0.097 Uiso 1 1 calc GR .
H94C H 0.3454 0.2426 -0.6385 0.097 Uiso 1 1 calc GR .
C66 C 0.192(4) -0.0217(13) -0.2366(18) 0.090(13) Uani 1 1 d . U
H66A H 0.2459 -0.0157 -0.2573 0.135 Uiso 1 1 calc GR .
H66B H 0.1327 -0.0152 -0.2522 0.135 Uiso 1 1 calc GR .
H66C H 0.1907 -0.0413 -0.2356 0.135 Uiso 1 1 calc GR .
C70 C 0.881(3) 0.1983(9) -0.2272(17) 0.058(10) Uani 1 1 d . U
H70A H 0.9327 0.2043 -0.2494 0.087 Uiso 1 1 calc GR .
H70B H 0.9063 0.1914 -0.1944 0.087 Uiso 1 1 calc GR .
H70C H 0.8378 0.2132 -0.2200 0.087 Uiso 1 1 calc GR .
C72 C 0.490(3) 0.1518(7) -0.2624(18) 0.056(10) Uani 1 1 d . .
H72A H 0.4522 0.1370 -0.2773 0.067 Uiso 1 1 calc R .
H72B H 0.5404 0.1566 -0.2873 0.067 Uiso 1 1 calc R .
C45 C 0.148(4) -0.0041(10) 0.1241(19) 0.075(10) Uani 1 1 d . .
H45A H 0.1313 0.0038 0.1581 0.090 Uiso 1 1 calc R .
H45B H 0.1785 0.0098 0.1026 0.090 Uiso 1 1 calc R .
C122 C 0.548(3) 0.1630(10) 0.283(2) 0.069(12) Uani 1 1 d . U
H122 H 0.5723 0.1649 0.3168 0.083 Uiso 1 1 calc R .
C110 C -0.230(3) 0.2296(6) 0.1295(14) 0.045(8) Uani 1 1 d . .
H11L H -0.2352 0.2194 0.0971 0.067 Uiso 1 1 calc GR .
H11M H -0.2917 0.2379 0.1373 0.067 Uiso 1 1 calc GR .
H11N H -0.2123 0.2177 0.1579 0.067 Uiso 1 1 calc GR .
C125 C 0.240(2) 0.1077(9) 0.3476(14) 0.049(10) Uani 1 1 d . .
H125 H 0.1983 0.1147 0.3733 0.058 Uiso 1 1 calc R .
C52 C 0.518(4) 0.0091(9) -0.0981(16) 0.069(13) Uani 1 1 d . .
H52A H 0.4655 0.0204 -0.1113 0.082 Uiso 1 1 calc R .
H52B H 0.5397 0.0170 -0.0649 0.082 Uiso 1 1 calc R .
O50 O -0.046(3) 0.1113(7) -0.2203(18) 0.094(11) Uani 1 1 d . U
C49 C -0.060(4) -0.0122(9) -0.0868(17) 0.065(12) Uani 1 1 d . .
H49A H -0.0060 -0.0247 -0.0849 0.078 Uiso 1 1 calc R .
H49B H -0.1194 -0.0228 -0.0899 0.078 Uiso 1 1 calc R .
C46 C 0.218(4) -0.0289(10) 0.1317(19) 0.075(10) Uani 1 1 d . .
H46A H 0.2538 -0.0318 0.0997 0.113 Uiso 1 1 calc GR .
H46B H 0.1806 -0.0449 0.1398 0.113 Uiso 1 1 calc GR .
H46C H 0.2616 -0.0251 0.1603 0.113 Uiso 1 1 calc GR .
C41 C -0.176(4) -0.0029(8) 0.158(2) 0.09(2) Uani 1 1 d D .
H41A H -0.2115 0.0142 0.1560 0.110 Uiso 1 1 calc R .
H41B H -0.1143 0.0001 0.1746 0.110 Uiso 1 1 calc R .
C50 C -0.049(4) 0.0055(10) -0.1328(19) 0.078(15) Uani 1 1 d . .
H50A H -0.0013 -0.0019 -0.1561 0.117 Uiso 1 1 calc GR .
H50B H -0.0299 0.0233 -0.1214 0.117 Uiso 1 1 calc GR .
H50C H -0.1103 0.0067 -0.1511 0.117 Uiso 1 1 calc GR .
C65 C 0.201(4) -0.0108(13) -0.1804(19) 0.090(13) Uani 1 1 d . .
H65A H 0.2023 0.0090 -0.1817 0.108 Uiso 1 1 calc R .
H65B H 0.1440 -0.0161 -0.1603 0.108 Uiso 1 1 calc R .
C90 C 0.186(4) 0.2343(11) -0.2692(19) 0.079(13) Uani 1 1 d . U
H90A H 0.1870 0.2148 -0.2687 0.119 Uiso 1 1 calc GR .
H90B H 0.1273 0.2408 -0.2538 0.119 Uiso 1 1 calc GR .
H90C H 0.2406 0.2411 -0.2493 0.119 Uiso 1 1 calc GR .
C27 C -0.330(4) 0.0708(13) 0.259(2) 0.098(14) Uani 1 1 d D U
H27A H -0.2992 0.0642 0.2914 0.118 Uiso 1 1 calc R .
H27B H -0.3720 0.0858 0.2693 0.118 Uiso 1 1 calc R .
O4AA O 0.562(3) 0.1424(13) 0.2510(17) 0.14(2) Uani 1 1 d . .
C31 C 0.023(3) 0.0467(7) 0.2389(16) 0.055(10) Uani 1 1 d . U
H31A H -0.0217 0.0485 0.2097 0.083 Uiso 1 1 calc GR .
H31B H -0.0126 0.0414 0.2701 0.083 Uiso 1 1 calc GR .
H31C H 0.0700 0.0330 0.2307 0.083 Uiso 1 1 calc GR .
C0AA C -0.312(5) 0.0755(13) 0.047(3) 0.107(14) Uani 1 1 d . U
H0AA H -0.3639 0.0872 0.0355 0.161 Uiso 1 1 calc GR .
H0AB H -0.2517 0.0849 0.0445 0.161 Uiso 1 1 calc GR .
H0AC H -0.3236 0.0706 0.0837 0.161 Uiso 1 1 calc GR .
C38 C -0.310(5) 0.0528(14) 0.017(3) 0.107(14) Uani 1 1 d . U
H38A H -0.2754 0.0570 -0.0153 0.129 Uiso 1 1 calc R .
H38B H -0.3760 0.0481 0.0074 0.129 Uiso 1 1 calc R .
C115 C 0.272(5) 0.1465(12) -0.353(4) 0.13(3) Uani 1 1 d . .
H115 H 0.3324 0.1469 -0.3690 0.152 Uiso 1 1 calc R .
C10 C -0.005(3) -0.0827(10) -0.1428(16) 0.063(12) Uani 1 1 d . U
H10A H 0.0116 -0.0984 -0.1634 0.094 Uiso 1 1 calc GR .
H10B H 0.0396 -0.0683 -0.1498 0.094 Uiso 1 1 calc GR .
H10C H -0.0697 -0.0769 -0.1521 0.094 Uiso 1 1 calc GR .
C37 C -0.268(4) 0.0302(13) 0.040(3) 0.11(2) Uani 1 1 d . .
H37A H -0.2737 0.0152 0.0150 0.130 Uiso 1 1 calc R .
H37B H -0.3057 0.0254 0.0709 0.130 Uiso 1 1 calc R .
C78 C 0.859(4) 0.0770(14) -0.096(3) 0.11(2) Uani 1 1 d . .
H78A H 0.9043 0.0811 -0.1239 0.167 Uiso 1 1 calc GR .
H78B H 0.8362 0.0587 -0.0999 0.167 Uiso 1 1 calc GR .
H78C H 0.8911 0.0789 -0.0623 0.167 Uiso 1 1 calc GR .
C120 C 0.477(4) 0.2049(10) 0.294(2) 0.077(13) Uani 1 1 d . U
H12F H 0.4693 0.2211 0.2733 0.115 Uiso 1 1 calc GR .
H12G H 0.5320 0.2068 0.3170 0.115 Uiso 1 1 calc GR .
H12H H 0.4198 0.2019 0.3149 0.115 Uiso 1 1 calc GR .
N9 N 0.250(4) 0.1235(12) -0.325(5) 0.21(4) Uani 1 1 d D .
C117 C 0.071(6) 0.0650(11) -0.211(3) 0.16(4) Uani 1 1 d D U
H11R H 0.1324 0.0742 -0.2088 0.237 Uiso 1 1 calc GR .
H11S H 0.0822 0.0458 -0.2144 0.237 Uiso 1 1 calc GR .
H11T H 0.0345 0.0684 -0.1794 0.237 Uiso 1 1 calc GR .
N11 N 0.017(5) 0.0750(12) -0.258(5) 0.21(4) Uani 1 1 d . .
C124 C 0.200(6) 0.1497(14) 0.304(3) 0.17(3) Uani 1 1 d . .
H12I H 0.1479 0.1489 0.3294 0.254 Uiso 1 1 calc GR .
H12J H 0.1748 0.1526 0.2696 0.254 Uiso 1 1 calc GR .
H12K H 0.2431 0.1643 0.3137 0.254 Uiso 1 1 calc GR .
C3AA C -0.235(6) -0.0246(10) 0.187(3) 0.15(4) Uani 1 1 d D U
H3AA H -0.1900 -0.0358 0.2068 0.180 Uiso 1 1 calc R .
H3AB H -0.2650 -0.0363 0.1605 0.180 Uiso 1 1 calc R .
C116 C 0.331(5) 0.1024(11) -0.344(2) 0.111(17) Uani 1 1 d . U
H11O H 0.3028 0.0896 -0.3682 0.166 Uiso 1 1 calc GR .
H11P H 0.3577 0.0930 -0.3143 0.166 Uiso 1 1 calc DGR .
H11Q H 0.3823 0.1122 -0.3620 0.166 Uiso 1 1 calc GR .
C119 C -0.050(4) 0.0970(13) -0.262(2) 0.091(4) Uani 1 1 d . U
H119 H -0.0891 0.1004 -0.2916 0.109 Uiso 1 1 calc R .
C20 C 0.512(2) 0.1016(8) 0.1533(16) 0.059(7) Uani 1 1 d D U
H20A H 0.5647 0.0905 0.1409 0.088 Uiso 1 1 calc GR .
H20B H 0.5142 0.1027 0.1912 0.088 Uiso 1 1 calc GR .
H20C H 0.5179 0.1195 0.1385 0.088 Uiso 1 1 calc GR .
C123 C 0.314(7) 0.1127(14) 0.262(3) 0.17(3) Uani 1 1 d . .
H12L H 0.3755 0.1071 0.2753 0.254 Uiso 1 1 calc GR .
H12M H 0.3227 0.1264 0.2353 0.254 Uiso 1 1 calc GR .
H12N H 0.2811 0.0973 0.2464 0.254 Uiso 1 1 calc GR .
C54 C 0.694(3) -0.0002(11) -0.119(2) 0.090(11) Uani 1 1 d D U
H54A H 0.7422 0.0121 -0.1332 0.135 Uiso 1 1 calc GR .
H54B H 0.7044 -0.0179 -0.1343 0.135 Uiso 1 1 calc GR .
H54C H 0.7001 -0.0011 -0.0816 0.135 Uiso 1 1 calc GR .
C118 C 0.030(12) 0.057(3) -0.306(3) 0.30(8) Uani 1 1 d D U
H11U H 0.0165 0.0678 -0.3375 0.455 Uiso 1 1 calc GR .
H11V H -0.0145 0.0422 -0.3045 0.455 Uiso 1 1 calc GR .
H11W H 0.0949 0.0507 -0.3074 0.455 Uiso 1 1 calc GR .
C53 C 0.594(3) 0.0099(8) -0.1341(17) 0.059(7) Uani 1 1 d D U
H53A H 0.6007 0.0287 -0.1453 0.071 Uiso 1 1 calc R .
H53B H 0.5733 -0.0003 -0.1650 0.071 Uiso 1 1 calc R .
C39 C -0.390(6) 0.0492(15) 0.238(3) 0.125(18) Uani 1 1 d . U
H39A H -0.3764 0.0473 0.2005 0.188 Uiso 1 1 calc GR .
H39B H -0.4568 0.0536 0.2426 0.188 Uiso 1 1 calc GR .
H39C H -0.3750 0.0324 0.2554 0.188 Uiso 1 1 calc DGR .
C75 C 0.200(13) 0.101(3) -0.292(8) 0.53(17) Uani 1 1 d D U
H75A H 0.1344 0.1065 -0.2847 0.792 Uiso 1 1 calc GR .
H75B H 0.2341 0.0987 -0.2591 0.792 Uiso 1 1 calc DGR .
H75C H 0.2003 0.0844 -0.3115 0.792 Uiso 1 1 calc DGR .
C42 C -0.314(8) -0.0152(19) 0.225(4) 0.18(4) Uani 1 1 d D U
H42A H -0.2886 -0.0016 0.2482 0.273 Uiso 1 1 calc GR .
H42B H -0.3369 -0.0304 0.2452 0.273 Uiso 1 1 calc GR .
H42C H -0.3672 -0.0077 0.2050 0.273 Uiso 1 1 calc DGR .

loop_
_atom_site_aniso_label
_atom_site_aniso_U_11
_atom_site_aniso_U_22
_atom_site_aniso_U_33
_atom_site_aniso_U_23
_atom_site_aniso_U_13
_atom_site_aniso_U_12
Mo7 0.0120(3) 0.0111(3) 0.0120(3) -0.00026(14) 0.00022(14) 0.00008(13)
Mo11 0.0146(6) 0.0082(6) 0.0180(6) -0.0048(5) 0.0089(5) -0.0032(5)
Mo8 0.0157(3) 0.0149(3) 0.0157(3) -0.00027(14) 0.00007(14) -0.00005(14)
Mo10 0.0137(3) 0.0129(3) 0.0140(3) -0.00037(14) 0.00029(14) 0.00013(14)
Mo5 0.0206(8) 0.0118(7) 0.0163(7) -0.0006(6) -0.0096(6) 0.0073(6)
Mo9 0.0157(3) 0.0147(3) 0.0157(3) -0.00040(14) -0.00006(14) 0.00011(14)
Mo4 0.0137(3) 0.0129(3) 0.0140(3) -0.00037(14) 0.00029(14) 0.00013(14)
Mo1 0.0120(3) 0.0111(3) 0.0120(3) -0.00026(14) 0.00022(14) 0.00008(13)
Mo12 0.0074(3) 0.0071(3) 0.0075(3) -0.00017(14) 0.00028(14) -0.00020(14)
Mo2 0.0157(3) 0.0149(3) 0.0157(3) -0.00027(14) 0.00007(14) -0.00005(14)
Mo3 0.0157(3) 0.0147(3) 0.0157(3) -0.00040(14) -0.00006(14) 0.00011(14)
Mo6 0.0366(11) 0.0116(8) 0.0195(9) -0.0075(7) -0.0180(9) 0.0112(8)
Mn1 0.054(3) 0.034(3) 0.047(3) -0.003(2) -0.004(3) 0.002(2)
Mn2 0.042(3) 0.031(3) 0.053(3) 0.004(2) 0.005(2) -0.003(2)
O4 0.009(2) 0.009(2) 0.009(2) -0.0001(5) 0.0001(5) 0.0001(5)
O2 0.005(3) 0.005(3) 0.005(3) 0.0000(7) 0.0001(7) 0.0000(7)
O27 0.005(3) 0.004(3) 0.005(3) -0.0001(7) 0.0000(7) 0.0000(7)
O5 0.011(3) 0.010(3) 0.011(3) -0.0006(14) -0.0002(14) 0.0003(14)
O26 0.007(3) 0.006(3) 0.006(3) -0.0002(7) 0.0001(7) 0.0002(7)
O3 0.009(2) 0.009(2) 0.009(2) -0.0001(5) 0.0001(5) 0.0001(5)
O36 0.019(5) 0.003(5) 0.025(6) -0.002(4) -0.001(5) -0.002(4)
O33 0.0149(16) 0.0141(16) 0.0150(16) -0.0002(7) 0.0005(7) -0.0001(7)
O1 0.012(3) 0.012(3) 0.013(3) -0.0002(14) -0.0004(14) 0.0002(14)
O9 0.024(4) 0.005(4) 0.024(4) 0.000(3) -0.005(4) 0.008(3)
O28 0.015(3) 0.015(3) 0.015(3) 0.0001(7) 0.0001(7) 0.0000(7)
O38 0.030(7) 0.010(5) 0.021(6) -0.007(5) 0.009(5) -0.005(5)
O30 0.005(3) 0.005(3) 0.005(3) -0.0001(7) 0.0000(7) -0.0001(7)
O12 0.019(5) 0.003(5) 0.025(6) -0.002(4) -0.001(5) -0.002(4)
O6 0.011(3) 0.011(3) 0.011(3) -0.0002(14) -0.0004(14) -0.0001(14)
O46 0.043(7) 0.014(6) 0.046(8) -0.014(5) 0.027(6) -0.014(5)
O7 0.024(4) 0.005(4) 0.024(4) 0.000(3) -0.005(4) 0.008(3)
O48 0.013(3) 0.012(3) 0.013(3) 0.0002(14) 0.0006(14) -0.0002(14)
O11 0.027(9) 0.018(8) 0.017(8) -0.006(6) -0.011(7) 0.006(7)
O35 0.012(3) 0.012(3) 0.012(3) 0.0000(7) -0.0001(7) -0.0001(7)
O10 0.016(8) 0.006(7) 0.017(7) -0.005(6) 0.007(6) -0.003(6)
O20 0.017(8) 0.012(7) 0.030(8) 0.003(6) -0.003(7) -0.002(6)
O29 0.015(3) 0.015(3) 0.015(3) -0.0001(7) 0.0001(7) 0.0000(7)
O13 0.033(7) 0.005(5) 0.031(6) -0.004(5) -0.013(6) 0.006(5)
O39 0.027(2) 0.026(2) 0.027(2) -0.0005(7) 0.0006(7) -0.0001(7)
O31 0.0149(16) 0.0141(16) 0.0150(16) -0.0002(7) 0.0005(7) -0.0001(7)
C107 0.011(6) 0.011(6) 0.019(6) -0.001(5) -0.008(5) 0.007(5)
O22 0.029(5) 0.027(5) 0.028(4) 0.001(3) 0.000(3) 0.002(3)
O37 0.030(7) 0.010(5) 0.021(6) -0.007(5) 0.009(5) -0.005(5)
O25 0.009(3) 0.009(3) 0.009(3) -0.0001(7) 0.0000(7) -0.0001(7)
O32 0.0149(16) 0.0141(16) 0.0150(16) -0.0002(7) 0.0005(7) -0.0001(7)
O19 0.024(9) 0.017(8) 0.021(8) -0.004(7) 0.005(7) 0.014(7)
O34 0.0149(16) 0.0141(16) 0.0150(16) -0.0002(7) 0.0005(7) -0.0001(7)
N5 0.024(4) 0.010(4) 0.026(4) -0.003(3) 0.000(4) 0.003(3)
O43 0.026(4) 0.025(4) 0.026(4) -0.0002(14) 0.0005(14) -0.0001(14)
O42 0.024(4) 0.021(4) 0.023(4) -0.001(3) 0.002(3) 0.000(3)
O14 0.033(7) 0.005(5) 0.031(6) -0.004(5) -0.013(6) 0.006(5)
N8 0.024(4) 0.010(4) 0.026(4) -0.003(3) 0.000(4) 0.003(3)
O21 0.027(5) 0.028(5) 0.028(5) -0.001(3) -0.003(3) 0.001(3)
O15 0.063(10) 0.015(6) 0.042(8) -0.005(6) -0.020(8) 0.017(7)
O44 0.027(2) 0.026(2) 0.027(2) -0.0005(7) 0.0006(7) -0.0001(7)
O47 0.016(4) 0.013(4) 0.015(4) -0.001(3) 0.001(3) -0.001(3)
O41 0.027(2) 0.026(2) 0.027(2) -0.0005(7) 0.0006(7) -0.0001(7)
N7 0.024(4) 0.010(4) 0.026(4) -0.003(3) 0.000(4) 0.003(3)
O8 0.024(4) 0.005(4) 0.024(4) 0.000(3) -0.005(4) 0.008(3)
O45 0.043(7) 0.014(6) 0.046(8) -0.014(5) 0.027(6) -0.014(5)
O40 0.027(2) 0.026(2) 0.027(2) -0.0005(7) 0.0006(7) -0.0001(7)
C105 0.025(9) 0.020(9) 0.023(9) 0.001(7) 0.010(7) 0.003(7)
O16 0.063(10) 0.015(6) 0.042(8) -0.005(6) -0.020(8) 0.017(7)
C13 0.014(3) 0.013(3) 0.014(3) 0.0000(10) 0.0000(10) 0.0001(10)
C104 0.022(9) 0.024(10) 0.018(9) 0.007(8) -0.006(8) 0.007(8)
C83 0.025(7) 0.013(6) 0.024(7) 0.005(5) 0.004(6) 0.004(5)
C8 0.022(5) 0.022(5) 0.022(5) 0.0001(7) 0.0000(7) 0.0000(7)
O24 0.048(12) 0.025(10) 0.024(9) -0.012(8) -0.004(9) 0.017(9)
C11 0.014(3) 0.013(3) 0.014(3) 0.0000(10) 0.0000(10) 0.0001(10)
C111 0.017(6) 0.005(6) 0.019(6) -0.001(5) -0.004(5) 0.003(5)
O23 0.057(13) 0.022(9) 0.039(11) -0.009(8) -0.031(10) 0.015(9)
C4 0.007(10) 0.018(12) 0.043(15) 0.007(11) 0.003(10) -0.002(8)
O17 0.052(11) 0.011(8) 0.018(8) -0.004(6) -0.008(8) 0.017(8)
C108 0.028(10) 0.017(9) 0.036(11) -0.014(8) -0.007(9) 0.001(8)
C12 0.015(11) 0.014(11) 0.022(12) -0.012(9) 0.002(9) 0.002(8)
C91 0.025(7) 0.013(6) 0.024(7) 0.005(5) 0.004(6) 0.004(5)
C15 0.024(9) 0.007(8) 0.024(9) 0.004(8) 0.000(8) -0.001(7)
C103 0.011(6) 0.011(6) 0.019(6) -0.001(5) -0.008(5) 0.007(5)
C17 0.029(13) 0.012(11) 0.025(12) 0.004(9) -0.007(10) -0.009(10)
C112 0.023(10) 0.022(9) 0.016(9) -0.013(8) 0.002(8) 0.003(8)
C16 0.030(14) 0.029(14) 0.035(15) -0.008(12) -0.011(12) 0.007(11)
C5 0.025(7) 0.008(6) 0.027(7) 0.004(5) 0.000(6) 0.001(5)
C56 0.044(16) 0.019(13) 0.025(13) -0.003(11) -0.010(13) 0.008(11)
C99 0.017(6) 0.005(6) 0.019(6) -0.001(5) -0.004(5) 0.003(5)
C48 0.07(3) 0.05(2) 0.06(2) -0.026(19) 0.03(2) -0.031(19)
O18 0.025(10) 0.022(9) 0.047(12) -0.011(8) -0.012(9) 0.007(7)
C21 0.030(13) 0.010(10) 0.018(11) -0.001(9) 0.002(10) 0.000(10)
C14 0.016(4) 0.016(4) 0.016(4) -0.0001(7) 0.0000(7) 0.0000(7)
C109 0.025(9) 0.020(9) 0.023(9) 0.001(7) 0.010(7) 0.003(7)
C43 0.040(8) 0.029(8) 0.043(8) -0.006(7) 0.005(7) -0.012(7)
N6 0.024(4) 0.010(4) 0.026(4) -0.003(3) 0.000(4) 0.003(3)
C92 0.052(14) 0.028(11) 0.049(13) -0.007(10) 0.000(11) -0.012(10)
C2 0.030(7) 0.009(6) 0.033(7) 0.004(6) 0.008(6) -0.007(6)
N13 0.034(15) 0.056(19) 0.07(2) 0.020(16) -0.040(15) 0.003(13)
C51 0.021(9) 0.012(9) 0.033(10) -0.003(8) 0.003(9) 0.004(8)
C1 0.030(7) 0.009(6) 0.033(7) 0.004(6) 0.008(6) -0.007(6)
C32 0.012(11) 0.020(11) 0.015(10) -0.001(9) 0.001(9) -0.009(9)
C47 0.040(8) 0.029(8) 0.043(8) -0.006(7) 0.005(7) -0.012(7)
N2 0.038(14) 0.028(13) 0.042(14) -0.011(10) -0.011(11) 0.014(10)
C79 0.049(9) 0.035(8) 0.036(8) -0.014(7) 0.001(7) 0.001(7)
N3 0.024(4) 0.010(4) 0.026(4) -0.003(3) 0.000(4) 0.003(3)
C29 0.07(2) 0.031(16) 0.026(15) -0.004(12) -0.020(15) 0.015(16)
C18 0.021(5) 0.021(5) 0.021(5) 0.0000(7) 0.0000(7) 0.0000(7)
C80 0.040(11) 0.024(10) 0.032(11) 0.007(9) 0.006(9) -0.007(9)
C113 0.055(19) 0.016(13) 0.026(14) -0.003(10) -0.020(13) 0.009(12)
C95 0.020(9) 0.020(9) 0.025(10) -0.009(8) 0.002(8) 0.007(8)
C93 0.054(13) 0.034(12) 0.050(12) 0.018(10) 0.010(11) 0.003(10)
C7 0.022(5) 0.022(5) 0.022(5) 0.0000(7) -0.0001(7) -0.0001(7)
C98 0.034(14) 0.028(13) 0.073(19) -0.024(13) -0.015(14) 0.003(12)
C22 0.041(16) 0.015(12) 0.034(14) 0.003(11) -0.001(12) -0.015(11)
C2AA 0.051(18) 0.020(13) 0.020(12) -0.004(10) -0.008(12) 0.013(12)
C88 0.028(6) 0.028(6) 0.028(6) -0.0001(14) 0.0004(14) 0.0001(14)
C84 0.032(15) 0.025(14) 0.053(19) -0.019(13) 0.023(14) -0.003(11)
C96 0.027(10) 0.022(10) 0.039(11) 0.009(9) 0.006(9) -0.003(8)
C9 0.031(11) 0.025(10) 0.049(11) 0.009(10) 0.005(10) -0.002(9)
C68 0.040(11) 0.023(10) 0.033(11) -0.005(9) 0.006(9) -0.012(9)
C3 0.022(10) 0.032(10) 0.021(9) -0.004(9) 0.008(8) 0.003(9)
N1 0.029(13) 0.028(14) 0.09(2) 0.022(15) -0.006(15) -0.004(10)
C60 0.05(2) 0.07(3) 0.07(3) 0.04(2) 0.00(2) -0.021(19)
C6 0.025(7) 0.008(6) 0.027(7) 0.004(5) 0.000(6) 0.001(5)
C81 0.05(2) 0.027(16) 0.044(18) -0.007(13) 0.025(16) -0.018(14)
C28 0.023(5) 0.023(5) 0.023(5) -0.0002(14) 0.0001(14) 0.0001(14)
C63 0.031(15) 0.046(18) 0.033(16) 0.004(13) -0.004(12) 0.029(13)
C25 0.022(13) 0.051(19) 0.037(16) 0.012(14) -0.003(12) -0.018(13)
C33 0.021(14) 0.035(16) 0.06(2) 0.019(15) -0.007(13) 0.004(12)
C23 0.036(11) 0.035(11) 0.031(11) 0.003(9) 0.009(9) -0.017(9)
C89 0.038(12) 0.049(13) 0.047(12) 0.000(10) 0.011(10) 0.009(10)
C106 0.033(15) 0.041(17) 0.019(12) -0.004(11) -0.010(11) 0.019(13)
C34 0.054(13) 0.035(12) 0.043(12) 0.019(10) -0.008(10) 0.001(10)
C100 0.06(3) 0.04(2) 0.08(3) -0.022(19) 0.01(2) 0.000(18)
C71 0.041(17) 0.040(17) 0.019(13) 0.004(11) 0.012(12) 0.008(13)
C87 0.016(9) 0.013(9) 0.020(9) 0.002(8) 0.005(8) -0.008(7)
C101 0.042(17) 0.035(16) 0.030(15) 0.009(12) -0.019(13) -0.003(13)
C76 0.044(19) 0.07(2) 0.032(16) -0.009(16) 0.010(14) 0.036(18)
C26 0.11(4) 0.04(2) 0.08(3) 0.02(2) 0.00(2) -0.01(2)
C102 0.038(18) 0.038(18) 0.06(2) -0.006(16) 0.018(16) 0.009(14)
C97 0.023(14) 0.023(15) 0.07(2) -0.001(15) -0.015(14) -0.012(11)
C86 0.025(14) 0.028(15) 0.057(19) -0.019(14) 0.001(13) -0.004(11)
C30 0.05(2) 0.05(2) 0.06(2) -0.012(17) -0.002(17) 0.017(17)
C67 0.049(9) 0.035(8) 0.036(8) -0.014(7) 0.001(7) 0.001(7)
C59 0.032(11) 0.016(9) 0.036(11) -0.006(8) 0.004(9) -0.005(8)
C44 0.10(3) 0.034(19) 0.06(2) -0.007(16) 0.03(2) 0.01(2)
C61 0.08(3) 0.06(3) 0.06(2) 0.01(2) 0.01(2) -0.03(2)
C19 0.063(17) 0.060(18) 0.054(16) 0.018(13) 0.000(13) 0.016(14)
C82 0.065(18) 0.018(12) 0.039(14) -0.002(11) 0.007(14) -0.013(12)
C1AA 0.11(2) 0.08(2) 0.078(19) 0.012(16) -0.006(18) -0.016(18)
C24 0.11(3) 0.023(16) 0.035(17) 0.010(13) 0.00(2) -0.006(19)
O49 0.14(3) 0.048(19) 0.10(3) 0.032(19) 0.04(3) 0.00(2)
C74 0.105(19) 0.11(2) 0.11(2) 0.000(3) 0.000(3) 0.000(3)
C114 0.037(17) 0.06(2) 0.021(14) -0.003(14) -0.007(12) 0.006(15)
N4 0.024(4) 0.010(4) 0.026(4) -0.003(3) 0.000(4) 0.003(3)
C77 0.18(7) 0.07(3) 0.06(3) 0.04(3) -0.02(4) 0.01(4)
C55 0.032(15) 0.027(14) 0.031(14) -0.003(11) 0.004(12) 0.022(12)
O51 0.16(5) 0.10(3) 0.15(4) 0.07(3) 0.04(4) 0.01(3)
C62 0.06(2) 0.05(2) 0.06(2) 0.014(17) 0.05(2) 0.018(18)
C35 0.032(17) 0.06(2) 0.07(2) 0.01(2) -0.014(18) 0.003(16)
C69 0.056(14) 0.048(13) 0.062(14) -0.003(11) -0.001(11) -0.017(11)
C73 0.04(2) 0.06(3) 0.08(3) 0.02(2) 0.02(2) 0.018(19)
C36 0.05(2) 0.05(2) 0.07(2) -0.030(19) 0.010(19) 0.002(16)
C85 0.052(14) 0.028(11) 0.049(13) -0.007(10) 0.000(11) -0.012(10)
C57 0.064(12) 0.053(11) 0.061(12) 0.000(10) 0.000(10) -0.008(10)
N14 0.07(3) 0.06(2) 0.15(4) 0.00(3) 0.06(3) -0.03(2)
C40 0.049(13) 0.033(11) 0.056(13) -0.008(10) 0.003(11) -0.024(10)
C64 0.06(2) 0.038(17) 0.021(13) -0.004(12) -0.009(13) 0.022(15)
C121 0.18(5) 0.06(2) 0.10(3) -0.01(2) 0.00(3) -0.03(3)
C94 0.06(2) 0.08(3) 0.06(2) 0.04(2) 0.01(2) 0.01(2)
C66 0.07(2) 0.14(4) 0.06(2) 0.00(2) -0.036(17) 0.04(2)
C70 0.039(16) 0.07(2) 0.07(2) 0.000(17) -0.011(16) 0.005(15)
C72 0.06(2) 0.030(18) 0.08(3) 0.014(18) -0.01(2) -0.003(16)
C45 0.08(2) 0.08(2) 0.07(2) -0.003(17) -0.021(17) 0.034(19)
C122 0.066(16) 0.064(16) 0.077(16) 0.007(12) -0.003(12) 0.011(12)
C110 0.06(2) 0.024(15) 0.05(2) 0.005(14) 0.000(16) -0.024(15)
C125 0.019(14) 0.09(3) 0.039(18) -0.021(18) 0.015(13) -0.006(16)
C52 0.12(4) 0.05(2) 0.04(2) 0.005(17) 0.02(2) 0.00(2)
O50 0.067(17) 0.072(18) 0.14(2) -0.028(18) 0.028(18) 0.003(15)
C49 0.08(3) 0.05(2) 0.06(2) -0.03(2) 0.00(2) -0.02(2)
C46 0.08(2) 0.08(2) 0.07(2) -0.003(17) -0.021(17) 0.034(19)
C41 0.13(5) 0.04(2) 0.11(4) -0.02(2) 0.07(4) -0.02(3)
C50 0.07(3) 0.09(3) 0.08(3) -0.02(3) 0.02(3) -0.05(3)
C65 0.07(2) 0.14(4) 0.06(2) 0.00(2) -0.036(17) 0.04(2)
C90 0.08(2) 0.09(2) 0.07(2) 0.014(19) 0.030(19) 0.00(2)
C27 0.095(18) 0.100(18) 0.099(18) 0.018(13) 0.011(12) -0.003(13)
O4AA 0.09(3) 0.24(6) 0.09(3) -0.01(3) -0.04(2) 0.05(4)
C31 0.064(19) 0.039(16) 0.063(18) -0.026(14) -0.027(16) 0.021(14)
C0AA 0.106(17) 0.105(17) 0.111(17) 0.002(11) 0.000(12) 0.002(12)
C38 0.106(17) 0.105(17) 0.111(17) 0.002(11) 0.000(12) 0.002(12)
C115 0.08(4) 0.05(3) 0.25(10) 0.02(5) -0.05(5) -0.01(3)
C10 0.035(19) 0.09(3) 0.060(18) 0.02(2) -0.003(17) -0.02(2)
C37 0.08(3) 0.12(5) 0.12(5) -0.09(4) -0.05(3) 0.03(3)
C78 0.06(3) 0.15(6) 0.12(5) 0.01(4) -0.05(3) -0.01(4)
C120 0.09(2) 0.07(2) 0.08(2) -0.021(18) -0.013(19) 0.004(19)
N9 0.09(3) 0.07(3) 0.48(11) 0.05(5) 0.08(5) 0.03(2)
C117 0.19(8) 0.05(3) 0.24(9) 0.06(4) -0.13(7) -0.02(4)
N11 0.09(3) 0.07(3) 0.48(11) 0.05(5) 0.08(5) 0.03(2)
C124 0.22(6) 0.10(4) 0.18(6) 0.07(4) 0.12(5) 0.10(4)
C3AA 0.21(8) 0.05(3) 0.19(8) -0.01(4) 0.13(7) -0.03(4)
C116 0.18(5) 0.06(2) 0.10(3) -0.01(2) 0.00(3) -0.03(3)
C119 0.091(4) 0.091(4) 0.091(4) 0.00000(14) 0.00000(14) 0.00000(14)
C20 0.063(17) 0.060(18) 0.054(16) 0.018(13) 0.000(13) 0.016(14)
C123 0.22(6) 0.10(4) 0.18(6) 0.07(4) 0.12(5) 0.10(4)
C54 0.11(2) 0.08(2) 0.078(19) 0.012(16) -0.006(18) -0.016(18)
C118 0.30(9) 0.30(9) 0.30(9) -0.01(3) 0.00(3) 0.00(3)
C53 0.064(12) 0.053(11) 0.061(12) 0.000(10) 0.000(10) -0.008(10)
C39 0.125(18) 0.125(18) 0.125(18) 0.000(3) 0.000(3) -0.001(3)
C75 0.53(17) 0.53(17) 0.53(17) 0.00(3) 0.01(3) 0.00(3)
C42 0.19(4) 0.18(4) 0.18(4) 0.02(3) 0.07(3) -0.02(3)

loop_
_atom_type_symbol
_atom_type_description
_atom_type_scat_dispersion_real
_atom_type_scat_dispersion_imag
_atom_type_scat_source
C C 0.0181 0.0091 'International Tables Vol C Tables 4.2.6.8 and 6.1.1.4'
H H 0.0000 0.0000 'International Tables Vol C Tables 4.2.6.8 and 6.1.1.4'
Mn Mn -0.5299 2.8052 'International Tables Vol C Tables 4.2.6.8 and 6.1.1.4'
Mo Mo -0.0483 2.7339 'International Tables Vol C Tables 4.2.6.8 and 6.1.1.4'
N N 0.0311 0.0180 'International Tables Vol C Tables 4.2.6.8 and 6.1.1.4'
O O 0.0492 0.0322 'International Tables Vol C Tables 4.2.6.8 and 6.1.1.4'

loop_
_geom_angle_atom_site_label_1
_geom_angle_atom_site_label_2
_geom_angle_atom_site_label_3
_geom_angle
O36 Mo7 O30 71.6(6)
O36 Mo7 O31 146.8(6)
O36 Mo7 O25 80.3(6)
O38 Mo7 O36 98.8(7)
O38 Mo7 O30 161.0(6)
O38 Mo7 O31 100.6(7)
O38 Mo7 O25 94.9(6)
O30 Mo7 O25 67.7(5)
O31 Mo7 O30 81.7(6)
O31 Mo7 O25 71.5(6)
O37 Mo7 O36 101.0(7)
O37 Mo7 O38 106.7(8)
O37 Mo7 O30 91.4(7)
O37 Mo7 O31 98.9(7)
O37 Mo7 O25 157.8(7)
O46 Mo11 O27 94.3(8)
O46 Mo11 O35 102.0(7)
O46 Mo11 O29 159.0(8)
O46 Mo11 O34 96.2(8)
O35 Mo11 O27 71.2(5)
O35 Mo11 O29 81.5(6)
O29 Mo11 O27 67.0(5)
O34 Mo11 O27 80.2(6)
O34 Mo11 O35 147.0(6)
O34 Mo11 O29 72.2(6)
O45 Mo11 O27 158.4(7)
O45 Mo11 O46 106.5(10)
O45 Mo11 O35 98.2(8)
O45 Mo11 O29 93.3(7)
O45 Mo11 O34 102.8(8)
O39 Mo8 O28 96.0(7)
O39 Mo8 O31 97.2(8)
O39 Mo8 O25 161.3(7)
O39 Mo8 O32 102.0(8)
O31 Mo8 O28 80.5(6)
O31 Mo8 O25 72.7(6)
O31 Mo8 O32 147.8(7)
O25 Mo8 O28 67.2(5)
O32 Mo8 O28 72.0(6)
O32 Mo8 O25 81.3(6)
O40 Mo8 O28 159.3(7)
O40 Mo8 O39 104.0(9)
O40 Mo8 O31 101.9(8)
O40 Mo8 O25 93.6(7)
O40 Mo8 O32 98.2(8)
O33 Mo10 O26 70.6(6)
O33 Mo10 O29 79.2(6)
O33 Mo10 O34 146.0(6)
O29 Mo10 O26 67.8(5)
O34 Mo10 O26 81.7(6)
O34 Mo10 O29 72.2(6)
O43 Mo10 O26 161.4(7)
O43 Mo10 O33 99.4(8)
O43 Mo10 O29 95.3(7)
O43 Mo10 O34 101.2(8)
O43 Mo10 O44 105.9(9)
O44 Mo10 O26 91.6(7)
O44 Mo10 O33 100.9(8)
O44 Mo10 O29 158.3(7)
O44 Mo10 O34 99.0(8)
O6 Mo5 O2 66.5(5)
O11 Mo5 O2 81.0(6)
O11 Mo5 O6 71.9(6)
O10 Mo5 O2 72.0(6)
O10 Mo5 O6 79.0(6)
O10 Mo5 O11 146.4(7)
O22 Mo5 O2 94.3(7)
O22 Mo5 O6 159.3(7)
O22 Mo5 O11 98.6(8)
O22 Mo5 O10 103.0(8)
O22 Mo5 O21 104.6(9)
O21 Mo5 O2 160.0(7)
O21 Mo5 O6 95.4(7)
O21 Mo5 O11 102.1(8)
O21 Mo5 O10 97.0(8)
O26 Mo9 O28 67.9(5)
O33 Mo9 O26 72.2(6)
O33 Mo9 O28 80.7(6)
O33 Mo9 O32 146.5(6)
O32 Mo9 O26 80.5(6)
O32 Mo9 O28 71.1(6)
O42 Mo9 O26 92.4(7)
O42 Mo9 O33 102.0(7)
O42 Mo9 O28 158.5(7)
O42 Mo9 O32 98.1(7)
O42 Mo9 O41 105.9(8)
O41 Mo9 O26 160.8(7)
O41 Mo9 O33 97.7(8)
O41 Mo9 O28 94.7(7)
O41 Mo9 O32 102.2(8)
O5 Mo4 O2 67.6(5)
O9 Mo4 O2 79.3(6)
O9 Mo4 O5 72.3(6)
O10 Mo4 O2 71.9(5)
O10 Mo4 O5 81.2(6)
O10 Mo4 O9 146.6(6)
O20 Mo4 O2 95.8(7)
O20 Mo4 O5 162.0(7)
O20 Mo4 O9 98.4(7)
O20 Mo4 O10 100.9(7)
O19 Mo4 O2 158.5(7)
O19 Mo4 O5 92.0(7)
O19 Mo4 O9 101.9(8)
O19 Mo4 O10 99.0(7)
O19 Mo4 O20 105.2(8)
O3 Mo1 O4 67.9(5)
O12 Mo1 O4 80.4(6)
O12 Mo1 O3 72.2(6)
O12 Mo1 O7 148.0(6)
O7 Mo1 O4 71.7(6)
O7 Mo1 O3 82.7(6)
O13 Mo1 O4 94.4(7)
O13 Mo1 O3 160.4(7)
O13 Mo1 O12 97.3(8)
O13 Mo1 O7 100.2(7)
O13 Mo1 O14 107.0(8)
O14 Mo1 O4 157.7(6)
O14 Mo1 O3 91.6(6)
O14 Mo1 O12 102.3(8)
O14 Mo1 O7 97.9(8)
O36 Mo12 O27 80.1(5)
O36 Mo12 O30 70.9(5)
O30 Mo12 O27 67.8(4)
O48 Mo12 O27 94.6(6)
O48 Mo12 O36 96.4(7)
O48 Mo12 O30 159.3(6)
O48 Mo12 O35 102.6(7)
O35 Mo12 O27 71.6(5)
O35 Mo12 O36 146.9(6)
O35 Mo12 O30 82.6(5)
O47 Mo12 O27 159.6(6)
O47 Mo12 O36 101.0(7)
O47 Mo12 O30 93.1(6)
O47 Mo12 O48 105.5(7)
O47 Mo12 O35 99.7(7)
O4 Mo2 O1 67.5(5)
O7 Mo2 O4 72.8(6)
O7 Mo2 O1 80.9(6)
O15 Mo2 O4 93.2(8)
O15 Mo2 O1 159.1(9)
O15 Mo2 O7 101.5(8)
O15 Mo2 O8 98.2(9)
O15 Mo2 O16 106.5(10)
O8 Mo2 O4 80.9(6)
O8 Mo2 O1 71.9(6)
O8 Mo2 O7 147.7(7)
O16 Mo2 O4 159.3(8)
O16 Mo2 O1 93.7(7)
O16 Mo2 O7 96.7(9)
O16 Mo2 O8 102.0(8)
O5 Mo3 O1 68.1(5)
O9 Mo3 O5 71.9(6)
O9 Mo3 O1 80.6(6)
O8 Mo3 O5 80.6(6)
O8 Mo3 O1 71.8(6)
O8 Mo3 O9 146.7(7)
O17 Mo3 O5 94.2(8)
O17 Mo3 O1 160.5(8)
O17 Mo3 O9 102.1(7)
O17 Mo3 O8 98.2(8)
O18 Mo3 O5 160.2(8)
O18 Mo3 O1 93.2(8)
O18 Mo3 O9 99.6(9)
O18 Mo3 O8 100.2(8)
O18 Mo3 O17 105.2(10)
O3 Mo6 O6 68.0(5)
O12 Mo6 O3 70.7(5)
O12 Mo6 O6 80.9(6)
O11 Mo6 O3 82.8(6)
O11 Mo6 O12 148.0(7)
O11 Mo6 O6 72.6(6)
O24 Mo6 O3 93.4(8)
O24 Mo6 O12 101.8(8)
O24 Mo6 O6 159.4(8)
O24 Mo6 O11 97.2(8)
O23 Mo6 O3 159.1(8)
O23 Mo6 O12 98.1(8)
O23 Mo6 O6 93.2(8)
O23 Mo6 O11 100.9(8)
O23 Mo6 O24 106.5(10)
O4 Mn1 O6 93.6(7)
O2 Mn1 O4 179.1(7)
O2 Mn1 O5 87.8(6)
O2 Mn1 O3 93.1(6)
O2 Mn1 O1 94.5(7)
O2 Mn1 O6 85.9(6)
O5 Mn1 O4 92.9(7)
O5 Mn1 O3 178.5(7)
O5 Mn1 O1 88.4(7)
O5 Mn1 O6 92.5(7)
O3 Mn1 O4 86.1(6)
O3 Mn1 O6 86.5(6)
O1 Mn1 O4 86.0(7)
O1 Mn1 O3 92.6(7)
O1 Mn1 O6 179.1(8)
O27 Mn2 O26 93.0(6)
O27 Mn2 O30 87.4(6)
O27 Mn2 O29 86.6(7)
O27 Mn2 O25 93.3(6)
O26 Mn2 O29 87.6(7)
O28 Mn2 O27 179.4(8)
O28 Mn2 O26 87.1(7)
O28 Mn2 O30 92.4(7)
O28 Mn2 O29 94.0(7)
O28 Mn2 O25 86.1(7)
O30 Mn2 O26 178.8(7)
O30 Mn2 O29 93.6(7)
O25 Mn2 O26 91.8(6)
O25 Mn2 O30 87.0(6)
O25 Mn2 O29 179.4(8)
Mo2 O4 Mo1 91.1(5)
Mn1 O4 Mo1 102.0(6)
Mn1 O4 Mo2 103.0(6)
C5 O4 Mo1 118.5(12)
C5 O4 Mo2 121.9(13)
C5 O4 Mn1 116.1(13)
Mo5 O2 Mo4 89.8(4)
Mn1 O2 Mo5 104.3(6)
Mn1 O2 Mo4 101.7(6)
C2 O2 Mo5 120.3(13)
C2 O2 Mo4 117.8(12)
C2 O2 Mn1 118.1(13)
Mo12 O27 Mo11 90.1(4)
Mn2 O27 Mo11 103.0(6)
Mn2 O27 Mo12 102.2(6)
C13 O27 Mo11 117.2(11)
C13 O27 Mo12 121.3(12)
C13 O27 Mn2 118.2(12)
Mo4 O5 Mo3 90.4(5)
Mn1 O5 Mo4 102.8(6)
Mn1 O5 Mo3 101.8(6)
C6 O5 Mo4 120.1(12)
C6 O5 Mo3 118.7(13)
C6 O5 Mn1 118.2(13)
Mo9 O26 Mo10 89.9(5)
Mn2 O26 Mo10 101.6(6)
Mn2 O26 Mo9 102.9(6)
C12 O26 Mo10 117.9(12)
C12 O26 Mo9 121.4(12)
C12 O26 Mn2 118.1(12)
Mo1 O3 Mo6 91.3(5)
Mn1 O3 Mo1 104.0(6)
Mn1 O3 Mo6 102.9(6)
C3 O3 Mo1 119.0(13)
C3 O3 Mo6 119.3(13)
C3 O3 Mn1 116.3(13)
Mo7 O36 Mo12 120.3(8)
Mo9 O33 Mo10 120.3(8)
Mo2 O1 Mo3 90.0(5)
Mn1 O1 Mo2 103.5(7)
Mn1 O1 Mo3 101.7(6)
C1 O1 Mo2 119.2(13)
C1 O1 Mo3 118.5(13)
C1 O1 Mn1 119.0(14)
Mo3 O9 Mo4 118.4(9)
Mo8 O28 Mo9 90.9(5)
Mn2 O28 Mo8 103.2(7)
Mn2 O28 Mo9 101.9(7)
C15 O28 Mo8 120.0(13)
C15 O28 Mo9 121.2(13)
C15 O28 Mn2 115.5(13)
Mo7 O30 Mo12 90.8(5)
Mn2 O30 Mo7 103.1(6)
Mn2 O30 Mo12 102.6(6)
C17 O30 Mo7 121.7(13)
C17 O30 Mo12 117.6(12)
C17 O30 Mn2 116.7(13)
Mo1 O12 Mo6 119.2(8)
Mo6 O6 Mo5 90.0(5)
Mn1 O6 Mo5 103.4(6)
Mn1 O6 Mo6 102.5(6)
C7 O6 Mo5 118.1(13)
C7 O6 Mo6 118.6(13)
C7 O6 Mn1 119.4(14)
Mo2 O7 Mo1 119.5(9)
Mo6 O11 Mo5 120.1(9)
Mo12 O35 Mo11 122.0(7)
Mo5 O10 Mo4 119.7(8)
Mo10 O29 Mo11 89.8(5)
Mn2 O29 Mo11 103.4(7)
Mn2 O29 Mo10 103.0(7)
C16 O29 Mo11 119.4(15)
C16 O29 Mo10 118.9(14)
C16 O29 Mn2 117.8(15)
Mo8 O31 Mo7 120.0(8)
H10D C107 H10E 107.4
N8 C107 H10D 108.3
N8 C107 H10E 108.3
N8 C107 C108 115.9(18)
C108 C107 H10D 108.3
C108 C107 H10E 108.3
Mo8 O25 Mo7 90.1(5)
Mn2 O25 Mo7 102.3(6)
Mn2 O25 Mo8 103.5(6)
C11 O25 Mo7 119.2(12)
C11 O25 Mo8 120.3(12)
C11 O25 Mn2 117.0(12)
Mo8 O32 Mo9 120.7(8)
Mo11 O34 Mo10 119.3(8)
C63 N5 C51 111(2)
C59 N5 C51 103.9(17)
C59 N5 C63 111(2)
C55 N5 C51 113(2)
C55 N5 C63 105.7(19)
C55 N5 C59 113(2)
C107 N8 C111 112.1(18)
C107 N8 C103 110.7(17)
C111 N8 C103 106.9(16)
C99 N8 C107 108.6(16)
C99 N8 C111 109.8(18)
C99 N8 C103 108.8(18)
C83 N7 C91 109.7(19)
C95 N7 C83 105.1(17)
C95 N7 C91 110.8(19)
C87 N7 C83 111.7(19)
C87 N7 C91 108.0(18)
C87 N7 C95 111.5(18)
Mo3 O8 Mo2 120.2(9)
H10F C105 H10G 107.8
C104 C105 H10F 109.0
C104 C105 H10G 109.1
C104 C105 C106 113(2)
C106 C105 H10F 109.0
C106 C105 H10G 109.1
O27 C13 H13A 108.7
O27 C13 H13B 108.8
O27 C13 C14 114.1(18)
H13A C13 H13B 107.6
C14 C13 H13A 108.7
C14 C13 H13B 108.8
C105 C104 H10H 109.6
C105 C104 H10I 109.6
H10H C104 H10I 108.1
C103 C104 C105 110(2)
C103 C104 H10H 109.6
C103 C104 H10I 109.6
N7 C83 H83A 108.4
N7 C83 H83B 108.4
N7 C83 C84 116(2)
H83A C83 H83B 107.5
C84 C83 H83A 108.4
C84 C83 H83B 108.4
C5 C8 C7 109(2)
C5 C8 C9 110(2)
C9 C8 C7 106(2)
C6 C8 C5 109(2)
C6 C8 C7 112(2)
C6 C8 C9 109(2)
O25 C11 H11A 108.9
O25 C11 H11B 108.8
O25 C11 C14 113.6(17)
H11A C11 H11B 107.7
C14 C11 H11A 108.9
C14 C11 H11B 108.8
N8 C111 H11C 108.3
N8 C111 H11D 108.3
N8 C111 C112 116.0(18)
H11C C111 H11D 107.4
C112 C111 H11C 108.3
C112 C111 H11D 108.3
C2 C4 N1 108.1(19)
C1 C4 C2 110(2)
C1 C4 N1 104(2)
C3 C4 C2 112(2)
C3 C4 C1 111(2)
C3 C4 N1 111(2)
C107 C108 H10J 109.8
C107 C108 H10K 109.8
H10J C108 H10K 108.2
C109 C108 C107 109(2)
C109 C108 H10J 109.8
C109 C108 H10K 109.8
O26 C12 H12A 108.8
O26 C12 H12B 108.9
O26 C12 C14 113.5(18)
H12A C12 H12B 107.7
C14 C12 H12A 108.9
C14 C12 H12B 108.9
N7 C91 H91A 108.2
N7 C91 H91B 108.2
H91A C91 H91B 107.4
C92 C91 N7 116(2)
C92 C91 H91A 108.3
C92 C91 H91B 108.2
O28 C15 H15A 107.9
O28 C15 H15B 108.0
O28 C15 C18 117.4(18)
H15A C15 H15B 107.2
C18 C15 H15A 107.9
C18 C15 H15B 108.0
N8 C103 H10L 108.2
N8 C103 H10M 108.2
C104 C103 N8 116.4(18)
C104 C103 H10L 108.2
C104 C103 H10M 108.2
H10L C103 H10M 107.3
O30 C17 H17A 108.3
O30 C17 H17B 108.3
O30 C17 C18 115.8(19)
H17A C17 H17B 107.4
C18 C17 H17A 108.3
C18 C17 H17B 108.3
C111 C112 H11E 109.9
C111 C112 H11F 109.8
H11E C112 H11F 108.3
C113 C112 C111 109.1(19)
C113 C112 H11E 109.9
C113 C112 H11F 109.8
O29 C16 H16A 108.8
O29 C16 H16B 108.8
O29 C16 C18 114(2)
H16A C16 H16B 107.7
C18 C16 H16A 108.8
C18 C16 H16B 108.8
O4 C5 C8 116.0(18)
O4 C5 H5A 108.3
O4 C5 H5B 108.3
C8 C5 H5A 108.3
C8 C5 H5B 108.3
H5A C5 H5B 107.4
H56A C56 H56B 108.7
C55 C56 H56A 110.5
C55 C56 H56B 110.5
C55 C56 C57 106(2)
C57 C56 H56A 110.5
C57 C56 H56B 110.4
N8 C99 H99A 108.5
N8 C99 H99B 108.5
N8 C99 C100 115(2)
H99A C99 H99B 107.5
C100 C99 H99A 108.6
C100 C99 H99B 108.5
H48A C48 H48B 108.1
C47 C48 H48A 109.5
C47 C48 H48B 109.5
C49 C48 H48A 109.4
C49 C48 H48B 109.5
C49 C48 C47 111(3)
H21A C21 H21B 107.3
N3 C21 H21A 108.2
N3 C21 H21B 108.2
C22 C21 H21A 108.2
C22 C21 H21B 108.2
C22 C21 N3 116(2)
C13 C14 N2 111.0(19)
C11 C14 C13 112.2(19)
C11 C14 C12 110.6(19)
C11 C14 N2 106.4(19)
C12 C14 C13 109.2(18)
C12 C14 N2 107.3(19)
C108 C109 H10N 109.0
C108 C109 H10O 109.0
H10N C109 H10O 107.8
C110 C109 C108 113(2)
C110 C109 H10N 109.0
C110 C109 H10O 109.0
H43A C43 H43B 107.5
C44 C43 H43A 108.5
C44 C43 H43B 108.5
N4 C43 H43A 108.5
N4 C43 H43B 108.5
N4 C43 C44 115(3)
C79 N6 C2AA 112(2)
C79 N6 C67 107(2)
C2AA N6 C67 108(2)
C71 N6 C79 110(2)
C71 N6 C2AA 106.1(19)
C71 N6 C67 113(2)
C91 C92 H92A 109.6
C91 C92 H92B 109.5
H92A C92 H92B 108.1
C93 C92 C91 110(3)
C93 C92 H92A 109.5
C93 C92 H92B 109.6
O2 C2 C4 112.2(18)
O2 C2 H2D 109.2
O2 C2 H2E 109.2
C4 C2 H2D 109.2
C4 C2 H2E 109.2
H2D C2 H2E 107.9
C121 N13 C120 111(4)
C122 N13 C121 140(4)
C122 N13 C120 108(4)
N5 C51 H51A 108.7
N5 C51 H51B 108.7
H51A C51 H51B 107.6
C52 C51 N5 114(2)
C52 C51 H51A 108.8
C52 C51 H51B 108.7
O1 C1 C4 112(2)
O1 C1 H1A 109.2
O1 C1 H1B 109.2
C4 C1 H1A 109.2
C4 C1 H1B 109.2
H1A C1 H1B 107.9
H32A C32 H32B 107.8
N3 C32 H32A 109.1
N3 C32 H32B 109.1
N3 C32 C33 113(2)
C33 C32 H32A 109.0
C33 C32 H32B 109.0
C48 C47 H47A 109.2
C48 C47 H47B 109.2
H47A C47 H47B 107.9
N4 C47 C48 112(2)
N4 C47 H47A 109.2
N4 C47 H47B 109.2
C14 N2 H2B 109.5
C14 N2 H2C 109.5
H2B N2 H2C 109.5
N6 C79 H79A 108.7
N6 C79 H79B 108.7
H79A C79 H79B 107.6
C80 C79 N6 114(2)
C80 C79 H79A 108.7
C80 C79 H79B 108.6
C21 N3 C32 112.2(18)
C21 N3 C28 109.9(19)
C28 N3 C32 104.0(18)
C25 N3 C21 107(2)
C25 N3 C32 112.6(19)
C25 N3 C28 111(2)
H29A C29 H29B 108.1
C28 C29 H29A 109.5
C28 C29 H29B 109.6
C30 C29 H29A 109.5
C30 C29 H29B 109.6
C30 C29 C28 111(3)
C15 C18 C16 110(2)
C15 C18 C19 107(2)
C17 C18 C15 108(2)
C17 C18 C16 110(2)
C17 C18 C19 110(2)
C19 C18 C16 111(2)
C79 C80 H80A 110.2
C79 C80 H80B 110.2
C79 C80 C81 108(2)
H80A C80 H80B 108.5
C81 C80 H80A 110.2
C81 C80 H80B 110.2
C112 C113 H11G 109.5
C112 C113 H11H 109.6
C112 C113 C114 111(2)
H11G C113 H11H 108.1
C114 C113 H11G 109.6
C114 C113 H11H 109.5
N7 C95 H95A 108.2
N7 C95 H95B 108.2
N7 C95 C96 116(2)
H95A C95 H95B 107.3
C96 C95 H95A 108.2
C96 C95 H95B 108.2
C92 C93 H93 119.6
C94 C93 C92 121(3)
C94 C93 H93 119.6
O6 C7 C8 112(2)
O6 C7 H7A 109.1
O6 C7 H7B 109.1
C8 C7 H7A 109.1
C8 C7 H7B 109.1
H7A C7 H7B 107.8
H98A C98 H98B 109.5
H98A C98 H98C 109.5
H98B C98 H98C 109.5
C97 C98 H98A 109.4
C97 C98 H98B 109.5
C97 C98 H98C 109.5
C21 C22 H22A 108.3
C21 C22 H22B 108.3
H22A C22 H22B 107.4
C23 C22 C21 116(2)
C23 C22 H22A 108.3
C23 C22 H22B 108.3
N6 C2AA H2AA 107.9
N6 C2AA H2AB 107.9
H2AA C2AA H2AB 107.2
C76 C2AA N6 118(2)
C76 C2AA H2AA 107.8
C76 C2AA H2AB 108.0
H88A C88 H88B 108.2
C89 C88 H88A 109.8
C89 C88 H88B 109.7
C87 C88 H88A 109.8
C87 C88 H88B 109.7
C87 C88 C89 110(2)
C83 C84 H84A 109.5
C83 C84 H84B 109.6
H84A C84 H84B 108.1
C85 C84 C83 111(2)
C85 C84 H84A 109.5
C85 C84 H84B 109.6
C95 C96 H96A 109.0
C95 C96 H96B 109.0
C95 C96 C97 113(2)
H96A C96 H96B 107.8
C97 C96 H96A 109.0
C97 C96 H96B 109.1
C8 C9 H9A 107.1
C8 C9 H9B 107.1
H9A C9 H9B 106.8
C10 C9 C8 121(3)
C10 C9 H9A 107.1
C10 C9 H9B 107.2
H68A C68 H68B 108.2
C67 C68 H68A 109.8
C67 C68 H68B 109.8
C67 C68 C69 109(3)
C69 C68 H68A 109.8
C69 C68 H68B 109.8
O3 C3 C4 114.4(19)
O3 C3 H3A 108.6
O3 C3 H3B 108.6
C4 C3 H3A 108.6
C4 C3 H3B 108.7
H3A C3 H3B 107.6
C4 N1 H1C 109.5
C4 N1 H1E 109.5
H1C N1 H1E 109.5
H60A C60 H60B 108.8
C59 C60 H60A 110.7
C59 C60 H60B 110.6
C61 C60 H60A 110.7
C61 C60 H60B 110.6
C61 C60 C59 105(3)
O5 C6 C8 113(2)
O5 C6 H6A 109.0
O5 C6 H6B 109.0
C8 C6 H6A 108.9
C8 C6 H6B 109.0
H6A C6 H6B 107.8
C80 C81 H81A 108.9
C80 C81 H81B 108.9
H81A C81 H81B 107.7
C82 C81 C80 113(2)
C82 C81 H81A 109.0
C82 C81 H81B 108.9
N3 C28 C29 117(2)
N3 C28 H28A 108.0
N3 C28 H28B 108.1
C29 C28 H28A 108.1
C29 C28 H28B 108.1
H28A C28 H28B 107.3
N5 C63 H63A 107.8
N5 C63 H63B 107.9
H63A C63 H63B 107.2
C64 C63 N5 118(2)
C64 C63 H63A 107.9
C64 C63 H63B 107.8
N3 C25 H25A 108.6
N3 C25 H25B 108.6
N3 C25 C26 115(3)
H25A C25 H25B 107.6
C26 C25 H25A 108.7
C26 C25 H25B 108.6
C32 C33 H33A 109.7
C32 C33 H33B 109.7
H33A C33 H33B 108.2
C34 C33 C32 110(3)
C34 C33 H33A 109.7
C34 C33 H33B 109.7
C22 C23 H23A 108.9
C22 C23 H23B 108.9
C22 C23 C24 113(3)
H23A C23 H23B 107.7
C24 C23 H23A 108.9
C24 C23 H23B 108.9
C88 C89 H89A 109.0
C88 C89 H89B 109.1
H89A C89 H89B 107.8
C90 C89 C88 113(3)
C90 C89 H89A 109.0
C90 C89 H89B 109.0
C105 C106 H10P 109.4
C105 C106 H10Q 109.5
C105 C106 H10R 109.5
H10P C106 H10Q 109.5
H10P C106 H10R 109.5
H10Q C106 H10R 109.5
C33 C34 H34A 108.8
C33 C34 H34B 108.8
H34A C34 H34B 107.6
C35 C34 C33 114(3)
C35 C34 H34A 108.8
C35 C34 H34B 108.7
C99 C100 H10S 109.0
C99 C100 H10T 109.0
C99 C100 C101 113(3)
H10S C100 H10T 107.8
C101 C100 H10S 109.0
C101 C100 H10T 109.0
N6 C71 H71A 109.1
N6 C71 H71B 109.1
N6 C71 C72 112(2)
H71A C71 H71B 107.9
C72 C71 H71A 109.2
C72 C71 H71B 109.0
N7 C87 C88 115(2)
N7 C87 H87A 108.6
N7 C87 H87B 108.6
C88 C87 H87A 108.7
C88 C87 H87B 108.6
H87A C87 H87B 107.6
C100 C101 H10U 108.8
C100 C101 H10V 108.7
H10U C101 H10V 107.7
C102 C101 C100 114(3)
C102 C101 H10U 108.7
C102 C101 H10V 108.8
C2AA C76 H76A 108.5
C2AA C76 H76B 108.6
H76A C76 H76B 107.5
C77 C76 C2AA 115(3)
C77 C76 H76A 108.5
C77 C76 H76B 108.6
C25 C26 H26A 110.4
C25 C26 H26B 110.5
H26A C26 H26B 108.6
C27 C26 C25 106(4)
C27 C26 H26A 110.4
C27 C26 H26B 110.5
C101 C102 H10W 109.5
C101 C102 H10X 109.5
C101 C102 H10Y 109.5
H10W C102 H10X 109.5
H10W C102 H10Y 109.5
H10X C102 H10Y 109.5
C98 C97 C96 112(2)
C98 C97 H97A 109.2
C98 C97 H97B 109.2
C96 C97 H97A 109.1
C96 C97 H97B 109.2
H97A C97 H97B 107.9
H86A C86 H86B 109.5
H86A C86 H86C 109.5
H86B C86 H86C 109.5
C85 C86 H86A 109.4
C85 C86 H86B 109.5
C85 C86 H86C 109.5
C29 C30 H30A 109.4
C29 C30 H30B 109.4
C29 C30 C31 111(3)
H30A C30 H30B 108.0
C31 C30 H30A 109.4
C31 C30 H30B 109.4
N6 C67 H67A 108.5
N6 C67 H67B 108.5
C68 C67 N6 115(2)
C68 C67 H67A 108.6
C68 C67 H67B 108.6
H67A C67 H67B 107.5
N5 C59 C60 114(2)
N5 C59 H59A 108.7
N5 C59 H59B 108.8
C60 C59 H59A 108.8
C60 C59 H59B 108.8
H59A C59 H59B 107.7
C43 C44 H44A 110.4
C43 C44 H44B 110.3
H44A C44 H44B 108.6
C45 C44 C43 107(3)
C45 C44 H44A 110.2
C45 C44 H44B 110.4
C60 C61 H61A 107.8
C60 C61 H61B 107.7
C60 C61 C62 118(3)
H61A C61 H61B 107.1
C62 C61 H61A 107.8
C62 C61 H61B 107.7
C18 C19 H19A 107.4
C18 C19 H19B 107.4
H19A C19 H19B 106.9
C20 C19 C18 120(3)
C20 C19 H19A 107.4
C20 C19 H19B 107.4
C81 C82 H82A 109.4
C81 C82 H82B 109.5
C81 C82 H82C 109.5
H82A C82 H82B 109.5
H82A C82 H82C 109.5
H82B C82 H82C 109.5
H1AA C1AA H1AB 109.4
H1AA C1AA H1AC 109.4
H1AB C1AA H1AC 109.4
C57 C1AA H1AA 109.6
C57 C1AA H1AB 109.5
C57 C1AA H1AC 109.5
C23 C24 H24A 109.5
C23 C24 H24B 109.4
C23 C24 H24C 109.5
H24A C24 H24B 109.5
H24A C24 H24C 109.5
H24B C24 H24C 109.5
H74A C74 H74B 109.5
H74A C74 H74C 109.5
H74B C74 H74C 109.5
C73 C74 H74A 109.5
C73 C74 H74B 109.2
C73 C74 H74C 109.7
C113 C114 H11I 109.4
C113 C114 H11J 109.5
C113 C114 H11K 109.5
H11I C114 H11J 109.5
H11I C114 H11K 109.5
H11J C114 H11K 109.5
C43 N4 C47 116(2)
C43 N4 C36 109(2)
C43 N4 C40 111(2)
C47 N4 C36 107(2)
C47 N4 C40 103(2)
C36 N4 C40 110(2)
C76 C77 H77A 109.1
C76 C77 H77B 109.2
H77A C77 H77B 107.9
C78 C77 C76 112(5)
C78 C77 H77A 109.1
C78 C77 H77B 109.1
N5 C55 C56 113(2)
N5 C55 H55A 109.0
N5 C55 H55B 109.0
C56 C55 H55A 109.0
C56 C55 H55B 109.0
H55A C55 H55B 107.8
C61 C62 H62A 109.5
C61 C62 H62B 109.4
C61 C62 H62C 109.5
H62A C62 H62B 109.5
H62A C62 H62C 109.5
H62B C62 H62C 109.5
C34 C35 H35A 109.4
C34 C35 H35B 109.5
C34 C35 H35C 109.5
H35A C35 H35B 109.5
H35A C35 H35C 109.5
H35B C35 H35C 109.5
C68 C69 H69A 109.1
C68 C69 H69B 109.0
H69A C69 H69B 107.8
C70 C69 C68 113(3)
C70 C69 H69A 109.1
C70 C69 H69B 109.0
C74 C73 H73A 108.8
C74 C73 H73B 109.0
C74 C73 C72 113(4)
H73A C73 H73B 107.8
C72 C73 H73A 108.9
C72 C73 H73B 109.0
N4 C36 H36A 107.7
N4 C36 H36B 107.6
H36A C36 H36B 107.1
C37 C36 N4 119(4)
C37 C36 H36A 107.6
C37 C36 H36B 107.7
C84 C85 C86 114(3)
C84 C85 H85A 108.7
C84 C85 H85B 108.6
C86 C85 H85A 108.7
C86 C85 H85B 108.6
H85A C85 H85B 107.6
C56 C57 H57A 109.3
C56 C57 H57B 109.3
C1AA C57 C56 112(4)
C1AA C57 H57A 109.2
C1AA C57 H57B 109.3
H57A C57 H57B 107.9
C125 N14 C124 117(4)
C125 N14 C123 117(4)
C123 N14 C124 126(5)
N4 C40 H40A 108.7
N4 C40 H40B 108.8
H40A C40 H40B 107.6
C41 C40 N4 114(3)
C41 C40 H40A 108.7
C41 C40 H40B 108.8
C63 C64 H64A 109.5
C63 C64 H64B 109.6
C63 C64 C65 111(3)
H64A C64 H64B 108.1
C65 C64 H64A 109.5
C65 C64 H64B 109.5
N13 C121 H12C 109.4
N13 C121 H12D 109.6
N13 C121 H12E 109.5
H12C C121 H12D 109.5
H12C C121 H12E 109.5
H12D C121 H12E 109.5
C93 C94 H94A 109.4
C93 C94 H94B 109.4
C93 C94 H94C 109.6
H94A C94 H94B 109.5
H94A C94 H94C 109.5
H94B C94 H94C 109.5
H66A C66 H66B 109.4
H66A C66 H66C 109.4
H66B C66 H66C 109.4
C65 C66 H66A 109.5
C65 C66 H66B 109.4
C65 C66 H66C 109.7
C69 C70 H70A 109.4
C69 C70 H70B 109.4
C69 C70 H70C 109.5
H70A C70 H70B 109.5
H70A C70 H70C 109.5
H70B C70 H70C 109.5
C71 C72 C73 108(3)
C71 C72 H72A 110.2
C71 C72 H72B 110.1
C73 C72 H72A 110.3
C73 C72 H72B 110.1
H72A C72 H72B 108.5
C44 C45 H45A 110.2
C44 C45 H45B 110.1
C44 C45 C46 108(4)
H45A C45 H45B 108.4
C46 C45 H45A 110.2
C46 C45 H45B 110.0
N13 C122 H122 126.1
O4AA C122 N13 108(5)
O4AA C122 H122 126.0
C109 C110 H11L 109.5
C109 C110 H11M 109.4
C109 C110 H11N 109.5
H11L C110 H11M 109.5
H11L C110 H11N 109.5
H11M C110 H11N 109.5
O49 C125 N14 130(4)
O49 C125 H125 115.0
N14 C125 H125 115.0
C51 C52 H52A 108.7
C51 C52 H52B 108.6
H52A C52 H52B 107.6
C53 C52 C51 114(4)
C53 C52 H52A 108.7
C53 C52 H52B 108.7
C48 C49 H49A 109.7
C48 C49 H49B 109.8
H49A C49 H49B 108.3
C50 C49 C48 109(3)
C50 C49 H49A 109.8
C50 C49 H49B 109.7
C45 C46 H46A 109.6
C45 C46 H46B 109.4
C45 C46 H46C 109.4
H46A C46 H46B 109.5
H46A C46 H46C 109.5
H46B C46 H46C 109.5
C40 C41 H41A 111.2
C40 C41 H41B 111.1
C40 C41 C3AA 103(4)
H41A C41 H41B 109.1
C3AA C41 H41A 112.0
C3AA C41 H41B 110.4
C49 C50 H50A 109.5
C49 C50 H50B 109.4
C49 C50 H50C 109.5
H50A C50 H50B 109.5
H50A C50 H50C 109.5
H50B C50 H50C 109.5
C64 C65 C66 113(4)
C64 C65 H65A 108.9
C64 C65 H65B 108.9
C66 C65 H65A 109.1
C66 C65 H65B 108.8
H65A C65 H65B 107.7
C89 C90 H90A 109.5
C89 C90 H90B 109.5
C89 C90 H90C 109.4
H90A C90 H90B 109.5
H90A C90 H90C 109.5
H90B C90 H90C 109.5
C26 C27 H27A 108.7
C26 C27 H27B 108.8
H27A C27 H27B 107.6
C39 C27 C26 114(5)
C39 C27 H27A 108.5
C39 C27 H27B 108.9
C30 C31 H31A 109.5
C30 C31 H31B 109.5
C30 C31 H31C 109.5
H31A C31 H31B 109.5
H31A C31 H31C 109.5
H31B C31 H31C 109.5
H0AA C0AA H0AB 109.5
H0AA C0AA H0AC 109.5
H0AB C0AA H0AC 109.5
C38 C0AA H0AA 109.5
C38 C0AA H0AB 109.5
C38 C0AA H0AC 109.4
C0AA C38 H38A 108.2
C0AA C38 H38B 108.3
C0AA C38 C37 116(6)
H38A C38 H38B 107.4
C37 C38 H38A 108.4
C37 C38 H38B 108.2
O51 C115 H115 116.2
O51 C115 N9 128(8)
N9 C115 H115 116.1
C9 C10 H10A 109.4
C9 C10 H10B 109.4
C9 C10 H10C 109.5
H10A C10 H10B 109.5
H10A C10 H10C 109.5
H10B C10 H10C 109.5
C36 C37 H37A 107.6
C36 C37 H37B 107.6
C38 C37 C36 119(6)
C38 C37 H37A 107.6
C38 C37 H37B 107.6
H37A C37 H37B 107.0
C77 C78 H78A 109.4
C77 C78 H78B 109.5
C77 C78 H78C 109.6
H78A C78 H78B 109.5
H78A C78 H78C 109.5
H78B C78 H78C 109.5
N13 C120 H12F 109.4
N13 C120 H12G 109.4
N13 C120 H12H 109.6
H12F C120 H12G 109.5
H12F C120 H12H 109.5
H12G C120 H12H 109.5
C115 N9 C116 103(6)
C115 N9 C75 165(9)
C75 N9 C116 91(8)
H11R C117 H11S 109.5
H11R C117 H11T 109.5
H11S C117 H11T 109.5
N11 C117 H11R 109.4
N11 C117 H11S 109.8
N11 C117 H11T 109.3
C117 N11 C118 113(6)
C119 N11 C117 130(10)
C119 N11 C118 117(10)
N14 C124 H12I 109.4
N14 C124 H12J 109.4
N14 C124 H12K 109.5
H12I C124 H12J 109.5
H12I C124 H12K 109.5
H12J C124 H12K 109.5
C41 C3AA H3AA 108.5
C41 C3AA H3AB 107.2
C41 C3AA C42 118(5)
H3AA C3AA H3AB 107.0
C42 C3AA H3AA 109.2
C42 C3AA H3AB 106.3
N9 C116 H11O 109.7
N9 C116 H11P 109.6
N9 C116 H11Q 109.1
H11O C116 H11P 109.5
H11O C116 H11Q 109.5
H11P C116 H11Q 109.5
O50 C119 N11 109(7)
O50 C119 H119 125.4
N11 C119 H119 125.5
C19 C20 H20A 109.5
C19 C20 H20B 109.5
C19 C20 H20C 109.5
H20A C20 H20B 109.5
H20A C20 H20C 109.5
H20B C20 H20C 109.5
N14 C123 H12L 109.2
N14 C123 H12M 109.4
N14 C123 H12N 109.7
H12L C123 H12M 109.5
H12L C123 H12N 109.5
H12M C123 H12N 109.5
H54A C54 H54B 109.5
H54A C54 H54C 109.5
H54B C54 H54C 109.5
C53 C54 H54A 109.7
C53 C54 H54B 109.3
C53 C54 H54C 109.5
N11 C118 H11U 111.8
N11 C118 H11V 111.3
N11 C118 H11W 110.2
H11U C118 H11V 107.8
H11U C118 H11W 107.6
H11V C118 H11W 108.0
C52 C53 C54 121(4)
C52 C53 H53A 107.0
C52 C53 H53B 107.0
C54 C53 H53A 106.8
C54 C53 H53B 107.1
H53A C53 H53B 106.7
C27 C39 H39A 109.6
C27 C39 H39B 109.4
C27 C39 H39C 109.9
H39A C39 H39B 109.3
H39A C39 H39C 109.3
H39B C39 H39C 109.3
N9 C75 H75A 109.2
N9 C75 H75B 109.3
N9 C75 H75C 110.2
H75A C75 H75B 109.4
H75A C75 H75C 109.3
H75B C75 H75C 109.4
C3AA C42 H42A 108.6
C3AA C42 H42B 108.6
C3AA C42 H42C 111.2
H42A C42 H42B 109.5
H42A C42 H42C 109.4
H42B C42 H42C 109.5

loop_
_geom_bond_atom_site_label_1
_geom_bond_atom_site_label_2
_geom_bond_distance
Mo7 O36 1.912(15)
Mo7 O38 1.714(18)
Mo7 O30 2.337(13)
Mo7 O31 1.939(15)
Mo7 O37 1.714(16)
Mo7 O25 2.360(14)
Mo11 O27 2.377(13)
Mo11 O46 1.70(2)
Mo11 O35 1.920(14)
Mo11 O29 2.358(16)
Mo11 O34 1.920(15)
Mo11 O45 1.68(2)
Mo8 O28 2.347(15)
Mo8 O39 1.708(18)
Mo8 O31 1.898(15)
Mo8 O25 2.336(14)
Mo8 O32 1.914(15)
Mo8 O40 1.675(18)
Mo10 O26 2.391(13)
Mo10 O33 1.926(15)
Mo10 O29 2.349(15)
Mo10 O34 1.930(15)
Mo10 O43 1.687(18)
Mo10 O44 1.698(18)
Mo5 O2 2.362(13)
Mo5 O6 2.349(14)
Mo5 O11 1.934(17)
Mo5 O10 1.927(14)
Mo5 O22 1.706(19)
Mo5 O21 1.707(18)
Mo9 O26 2.328(14)
Mo9 O33 1.919(16)
Mo9 O28 2.366(15)
Mo9 O32 1.949(16)
Mo9 O42 1.702(17)
Mo9 O41 1.708(18)
Mo4 O2 2.364(13)
Mo4 O5 2.322(14)
Mo4 O9 1.936(16)
Mo4 O10 1.931(15)
Mo4 O20 1.725(16)
Mo4 O19 1.690(16)
Mo1 O4 2.361(14)
Mo1 O3 2.311(14)
Mo1 O12 1.903(16)
Mo1 O7 1.947(16)
Mo1 O13 1.697(17)
Mo1 O14 1.708(19)
Mo12 O27 2.363(13)
Mo12 O36 1.937(16)
Mo12 O30 2.351(13)
Mo12 O48 1.722(15)
Mo12 O35 1.916(15)
Mo12 O47 1.708(15)
Mo2 O4 2.329(14)
Mo2 O1 2.337(15)
Mo2 O7 1.927(16)
Mo2 O15 1.71(2)
Mo2 O8 1.920(16)
Mo2 O16 1.72(2)
Mo3 O5 2.349(14)
Mo3 O1 2.352(15)
Mo3 O9 1.924(16)
Mo3 O8 1.904(15)
Mo3 O17 1.717(19)
Mo3 O18 1.665(19)
Mo6 O3 2.340(14)
Mo6 O12 1.953(16)
Mo6 O6 2.346(15)
Mo6 O11 1.896(17)
Mo6 O24 1.764(19)
Mo6 O23 1.75(2)
Mn1 O4 1.915(15)
Mn1 O2 1.873(14)
Mn1 O5 1.887(16)
Mn1 O3 1.909(15)
Mn1 O1 1.888(16)
Mn1 O6 1.916(16)
Mn2 O27 1.902(14)
Mn2 O26 1.908(15)
Mn2 O28 1.897(16)
Mn2 O30 1.902(15)
Mn2 O29 1.912(17)
Mn2 O25 1.901(15)
O4 C5 1.42(3)
O2 C2 1.48(3)
O27 C13 1.41(3)
O5 C6 1.46(3)
O26 C12 1.42(3)
O3 C3 1.47(3)
O1 C1 1.46(3)
O28 C15 1.45(3)
O30 C17 1.46(3)
O6 C7 1.41(3)
O29 C16 1.46(3)
C107 H10D 0.9700
C107 H10E 0.9700
C107 N8 1.52(3)
C107 C108 1.52(3)
O25 C11 1.46(2)
N5 C51 1.57(3)
N5 C63 1.55(3)
N5 C59 1.54(3)
N5 C55 1.49(3)
N8 C111 1.52(3)
N8 C103 1.55(3)
N8 C99 1.51(3)
N7 C83 1.53(3)
N7 C91 1.54(3)
N7 C95 1.50(3)
N7 C87 1.50(3)
C105 H10F 0.9700
C105 H10G 0.9700
C105 C104 1.52(3)
C105 C106 1.56(3)
C13 H13A 0.9700
C13 H13B 0.9700
C13 C14 1.53(3)
C104 H10H 0.9700
C104 H10I 0.9700
C104 C103 1.51(3)
C83 H83A 0.9700
C83 H83B 0.9700
C83 C84 1.53(3)
C8 C5 1.56(3)
C8 C7 1.57(3)
C8 C9 1.56(4)
C8 C6 1.52(3)
C11 H11A 0.9700
C11 H11B 0.9700
C11 C14 1.53(3)
C111 H11C 0.9700
C111 H11D 0.9700
C111 C112 1.54(3)
C4 C2 1.55(3)
C4 C1 1.55(4)
C4 C3 1.51(4)
C4 N1 1.61(3)
C108 H10J 0.9700
C108 H10K 0.9700
C108 C109 1.49(3)
C12 H12A 0.9700
C12 H12B 0.9700
C12 C14 1.53(3)
C91 H91A 0.9700
C91 H91B 0.9700
C91 C92 1.51(4)
C15 H15A 0.9700
C15 H15B 0.9700
C15 C18 1.52(3)
C103 H10L 0.9700
C103 H10M 0.9700
C17 H17A 0.9700
C17 H17B 0.9700
C17 C18 1.51(3)
C112 H11E 0.9700
C112 H11F 0.9700
C112 C113 1.49(3)
C16 H16A 0.9700
C16 H16B 0.9700
C16 C18 1.56(4)
C5 H5A 0.9700
C5 H5B 0.9700
C56 H56A 0.9700
C56 H56B 0.9700
C56 C55 1.56(4)
C56 C57 1.61(5)
C99 H99A 0.9700
C99 H99B 0.9700
C99 C100 1.53(5)
C48 H48A 0.9700
C48 H48B 0.9700
C48 C47 1.64(5)
C48 C49 1.55(5)
C21 H21A 0.9700
C21 H21B 0.9700
C21 N3 1.50(3)
C21 C22 1.49(3)
C14 N2 1.54(3)
C109 H10N 0.9700
C109 H10O 0.9700
C109 C110 1.44(4)
C43 H43A 0.9700
C43 H43B 0.9700
C43 C44 1.56(5)
C43 N4 1.44(4)
N6 C79 1.52(3)
N6 C2AA 1.55(3)
N6 C71 1.48(3)
N6 C67 1.55(4)
C92 H92A 0.9700
C92 H92B 0.9700
C92 C93 1.49(5)
C2 H2D 0.9700
C2 H2E 0.9700
N13 C121 1.41(7)
N13 C122 1.32(5)
N13 C120 1.51(5)
C51 H51A 0.9700
C51 H51B 0.9700
C51 C52 1.49(5)
C1 H1A 0.9700
C1 H1B 0.9700
C32 H32A 0.9700
C32 H32B 0.9700
C32 N3 1.54(3)
C32 C33 1.54(4)
C47 H47A 0.9700
C47 H47B 0.9700
C47 N4 1.56(3)
N2 H2B 0.8900
N2 H2C 0.8900
C79 H79A 0.9700
C79 H79B 0.9700
C79 C80 1.46(4)
N3 C28 1.52(3)
N3 C25 1.50(3)
C29 H29A 0.9700
C29 H29B 0.9700
C29 C28 1.54(4)
C29 C30 1.46(4)
C18 C19 1.52(4)
C80 H80A 0.9700
C80 H80B 0.9700
C80 C81 1.62(4)
C113 H11G 0.9700
C113 H11H 0.9700
C113 C114 1.56(4)
C95 H95A 0.9700
C95 H95B 0.9700
C95 C96 1.50(4)
C93 H93 0.9300
C93 C94 1.37(5)
C7 H7A 0.9700
C7 H7B 0.9700
C98 H98A 0.9600
C98 H98B 0.9600
C98 H98C 0.9600
C98 C97 1.52(5)
C22 H22A 0.9700
C22 H22B 0.9700
C22 C23 1.48(4)
C2AA H2AA 0.9700
C2AA H2AB 0.9700
C2AA C76 1.51(4)
C88 H88A 0.9700
C88 H88B 0.9700
C88 C89 1.58(4)
C88 C87 1.55(3)
C84 H84A 0.9700
C84 H84B 0.9700
C84 C85 1.50(5)
C96 H96A 0.9700
C96 H96B 0.9700
C96 C97 1.54(4)
C9 H9A 0.9700
C9 H9B 0.9700
C9 C10 1.51(5)
C68 H68A 0.9700
C68 H68B 0.9700
C68 C67 1.45(4)
C68 C69 1.61(5)
C3 H3A 0.9700
C3 H3B 0.9700
N1 H1C 0.8900
N1 H1E 0.8900
C60 H60A 0.9700
C60 H60B 0.9700
C60 C59 1.60(4)
C60 C61 1.51(5)
C6 H6A 0.9700
C6 H6B 0.9700
C81 H81A 0.9700
C81 H81B 0.9700
C81 C82 1.51(4)
C28 H28A 0.9700
C28 H28B 0.9700
C63 H63A 0.9700
C63 H63B 0.9700
C63 C64 1.50(4)
C25 H25A 0.9700
C25 H25B 0.9700
C25 C26 1.58(5)
C33 H33A 0.9700
C33 H33B 0.9700
C33 C34 1.53(4)
C23 H23A 0.9700
C23 H23B 0.9700
C23 C24 1.51(5)
C89 H89A 0.9700
C89 H89B 0.9700
C89 C90 1.44(5)
C106 H10P 0.9600
C106 H10Q 0.9600
C106 H10R 0.9600
C34 H34A 0.9700
C34 H34B 0.9700
C34 C35 1.46(5)
C100 H10S 0.9700
C100 H10T 0.9700
C100 C101 1.54(5)
C71 H71A 0.9700
C71 H71B 0.9700
C71 C72 1.57(5)
C87 H87A 0.9700
C87 H87B 0.9700
C101 H10U 0.9700
C101 H10V 0.9700
C101 C102 1.48(4)
C76 H76A 0.9700
C76 H76B 0.9700
C76 C77 1.48(6)
C26 H26A 0.9700
C26 H26B 0.9700
C26 C27 1.528(14)
C102 H10W 0.9600
C102 H10X 0.9600
C102 H10Y 0.9600
C97 H97A 0.9700
C97 H97B 0.9700
C86 H86A 0.9600
C86 H86B 0.9600
C86 H86C 0.9600
C86 C85 1.55(4)
C30 H30A 0.9700
C30 H30B 0.9700
C30 C31 1.55(5)
C67 H67A 0.9700
C67 H67B 0.9700
C59 H59A 0.9700
C59 H59B 0.9700
C44 H44A 0.9700
C44 H44B 0.9700
C44 C45 1.56(7)
C61 H61A 0.9700
C61 H61B 0.9700
C61 C62 1.58(6)
C19 H19A 0.9700
C19 H19B 0.9700
C19 C20 1.520(14)
C82 H82A 0.9600
C82 H82B 0.9600
C82 H82C 0.9600
C1AA H1AA 0.9605
C1AA H1AB 0.9605
C1AA H1AC 0.9605
C1AA C57 1.46(7)
C24 H24A 0.9600
C24 H24B 0.9600
C24 H24C 0.9600
O49 C125 1.23(5)
C74 H74A 0.9600
C74 H74B 0.9600
C74 H74C 0.9600
C74 C73 1.51(7)
C114 H11I 0.9600
C114 H11J 0.9600
C114 H11K 0.9600
N4 C36 1.57(4)
N4 C40 1.58(4)
C77 H77A 0.9700
C77 H77B 0.9700
C77 C78 1.45(8)
C55 H55A 0.9700
C55 H55B 0.9700
O51 C115 1.06(7)
C62 H62A 0.9600
C62 H62B 0.9600
C62 H62C 0.9600
C35 H35A 0.9600
C35 H35B 0.9600
C35 H35C 0.9600
C69 H69A 0.9700
C69 H69B 0.9700
C69 C70 1.50(5)
C73 H73A 0.9700
C73 H73B 0.9700
C73 C72 1.59(5)
C36 H36A 0.9700
C36 H36B 0.9700
C36 C37 1.49(6)
C85 H85A 0.9700
C85 H85B 0.9700
C57 H57A 0.9700
C57 H57B 0.9700
N14 C125 1.34(6)
N14 C124 1.47(7)
N14 C123 1.48(7)
C40 H40A 0.9700
C40 H40B 0.9700
C40 C41 1.42(6)
C64 H64A 0.9700
C64 H64B 0.9700
C64 C65 1.50(5)
C121 H12C 0.9600
C121 H12D 0.9600
C121 H12E 0.9600
C94 H94A 0.9600
C94 H94B 0.9600
C94 H94C 0.9600
C66 H66A 0.9605
C66 H66B 0.9605
C66 H66C 0.9605
C66 C65 1.52(6)
C70 H70A 0.9600
C70 H70B 0.9600
C70 H70C 0.9600
C72 H72A 0.9700
C72 H72B 0.9700
C45 H45A 0.9700
C45 H45B 0.9700
C45 C46 1.57(6)
C122 H122 0.9300
C122 O4AA 1.30(7)
C110 H11L 0.9600
C110 H11M 0.9600
C110 H11N 0.9600
C125 H125 0.9300
C52 H52A 0.9700
C52 H52B 0.9700
C52 C53 1.39(6)
O50 C119 1.28(7)
C49 H49A 0.9700
C49 H49B 0.9700
C49 C50 1.46(6)
C46 H46A 0.9600
C46 H46B 0.9600
C46 H46C 0.9600
C41 H41A 0.9700
C41 H41B 0.9700
C41 C3AA 1.530(14)
C50 H50A 0.9600
C50 H50B 0.9600
C50 H50C 0.9600
C65 H65A 0.9700
C65 H65B 0.9700
C90 H90A 0.9600
C90 H90B 0.9600
C90 H90C 0.9600
C27 H27A 0.9700
C27 H27B 0.9700
C27 C39 1.45(8)
C31 H31A 0.9600
C31 H31B 0.9600
C31 H31C 0.9600
C0AA H0AA 0.9600
C0AA H0AB 0.9600
C0AA H0AC 0.9600
C0AA C38 1.36(8)
C38 H38A 0.9700
C38 H38B 0.9700
C38 C37 1.38(8)
C115 H115 0.9300
C115 N9 1.37(9)
C10 H10A 0.9600
C10 H10B 0.9600
C10 H10C 0.9600
C37 H37A 0.9700
C37 H37B 0.9700
C78 H78A 0.9600
C78 H78B 0.9600
C78 H78C 0.9600
C120 H12F 0.9600
C120 H12G 0.9600
C120 H12H 0.9600
N9 C116 1.60(8)
N9 C75 1.539(15)
C117 H11R 0.9600
C117 H11S 0.9600
C117 H11T 0.9600
C117 N11 1.49(12)
N11 C119 1.42(8)
N11 C118 1.51(12)
C124 H12I 0.9600
C124 H12J 0.9600
C124 H12K 0.9600
C3AA H3AA 0.9700
C3AA H3AB 0.9700
C3AA C42 1.524(15)
C116 H11O 0.9600
C116 H11P 0.9600
C116 H11Q 0.9600
C119 H119 0.9300
C20 H20A 0.9600
C20 H20B 0.9600
C20 H20C 0.9600
C123 H12L 0.9600
C123 H12M 0.9600
C123 H12N 0.9600
C54 H54A 0.9600
C54 H54B 0.9600
C54 H54C 0.9600
C54 C53 1.521(14)
C118 H11U 0.9774
C118 H11V 0.9766
C118 H11W 0.9748
C53 H53A 0.9700
C53 H53B 0.9700
C39 H39A 0.9614
C39 H39B 0.9614
C39 H39C 0.9614
C75 H75A 0.9609
C75 H75B 0.9610
C75 H75C 0.9610
C42 H42A 0.9601
C42 H42B 0.9601
C42 H42C 0.9602
